data_7052025
loop_
_publ_author_name
'Dalgarno, Scott J.'
'Thallapally, Praveen K.'
'Tian, Jian'
'Atwood, Jerry L.'

_publ_section_title
;
 Pseudo-polymorphism in the toluene solvate of
 p-tert-butylcalix[5]arene: structural and gas sorption investigation
;
_journal_issue 12
_journal_name_full 'New Journal of Chemistry'
_journal_page_first 2095
_journal_paper_doi 10.1039/b809457h
_journal_volume 32
_journal_year 2008
_chemical_formula_sum 'C69 H86 O5'
_chemical_formula_weight 995.38
_chemical_name_systematic
;
?
;
_space_group_IT_number 2
_symmetry_cell_setting triclinic
_symmetry_space_group_name_Hall '-P 1'
_symmetry_space_group_name_H-M 'P -1'
_atom_sites_solution_hydrogens geom
_atom_sites_solution_primary direct
_atom_sites_solution_secondary difmap
_audit_creation_method SHELXL-97
_cell_angle_alpha 92.014(4)
_cell_angle_beta 108.769(4)
_cell_angle_gamma 107.867(4)
_cell_formula_units_Z 2
_cell_length_a 13.392(3)
_cell_length_b 13.860(3)
_cell_length_c 18.433(4)
_cell_measurement_temperature 173(2)
_cell_volume 3049.0(12)
_computing_cell_refinement 'SAINT (Bruker, 1998)'
_computing_data_collection 'SMART (Bruker, 1998)'
_computing_data_reduction 'SAINT (Bruker, 1998)'
_computing_molecular_graphics
;
XSeed (Barbour, 2001)
;
_computing_publication_material 'local program'
_computing_structure_refinement 'SHELXL-97 (Sheldrick, 1997)'
_computing_structure_solution 'SHELXS-97 (Sheldrick, 1990)'
_diffrn_ambient_temperature 173(2)
_diffrn_measured_fraction_theta_full 0.963
_diffrn_measured_fraction_theta_max 0.963
_diffrn_measurement_device_type 'Bruker SMART 1000 CCD diffractometer'
_diffrn_measurement_method 'omega scans'
_diffrn_radiation_monochromator graphite
_diffrn_radiation_source 'fine-focus sealed tube'
_diffrn_radiation_type MoK\a
_diffrn_radiation_wavelength 0.71073
_diffrn_reflns_av_R_equivalents 0.1048
_diffrn_reflns_av_sigmaI/netI 0.2976
_diffrn_reflns_limit_h_max 16
_diffrn_reflns_limit_h_min -17
_diffrn_reflns_limit_k_max 17
_diffrn_reflns_limit_k_min -17
_diffrn_reflns_limit_l_max 23
_diffrn_reflns_limit_l_min -23
_diffrn_reflns_number 21492
_diffrn_reflns_theta_full 27.15
_diffrn_reflns_theta_max 27.15
_diffrn_reflns_theta_min 1.70
_exptl_absorpt_coefficient_mu 0.066
_exptl_absorpt_correction_T_max 0.9947
_exptl_absorpt_correction_T_min 0.9947
_exptl_absorpt_correction_type multi-scan
_exptl_absorpt_process_details 'Bruker SADABS'
_exptl_crystal_colour Colourless
_exptl_crystal_density_diffrn 1.084
_exptl_crystal_density_method 'not measured'
_exptl_crystal_description Cube
_exptl_crystal_F_000 1080
_exptl_crystal_size_max 0.08
_exptl_crystal_size_mid 0.08
_exptl_crystal_size_min 0.08
_refine_diff_density_max 0.634
_refine_diff_density_min -0.404
_refine_diff_density_rms 0.070
_refine_ls_extinction_method none
_refine_ls_goodness_of_fit_ref 1.046
_refine_ls_hydrogen_treatment constr
_refine_ls_matrix_type full
_refine_ls_number_parameters 716
_refine_ls_number_reflns 13038
_refine_ls_number_restraints 9
_refine_ls_restrained_S_all 1.046
_refine_ls_R_factor_all 0.2977
_refine_ls_R_factor_gt 0.1150
_refine_ls_shift/su_max 0.012
_refine_ls_shift/su_mean 0.000
_refine_ls_structure_factor_coef Fsqd
_refine_ls_weighting_details 'calc w=1/[\s^2^(Fo^2^)+(0.1000P)^2^+0.0000P] where P=(Fo^2^+2Fc^2^)/3'
_refine_ls_weighting_scheme calc
_refine_ls_wR_factor_gt 0.2346
_refine_ls_wR_factor_ref 0.2927
_reflns_number_gt 4277
_reflns_number_total 13038
_reflns_threshold_expression >2sigma(I)
_cod_data_source_file b809457h.txt
_cod_data_source_block TOLIII
_cod_depositor_comments
;
The following automatic conversions were performed:
'_symmetry_cell_setting' value 'Triclinic' changed to 'triclinic'
according to '/home/saulius/struct/CIF-dictionaries/cif_core.dic'
dictionary named 'cif_core.dic' version 2.4.1 from 2010-06-29.

Automatic conversion script
Id: cif_fix_enum 1527 2010-12-29 10:47:43Z saulius 
;
_cod_original_cell_volume 3049.1(12)
_cod_original_sg_symbol_H-M P-1
_cod_database_code 7052025

loop_
_symmetry_equiv_pos_as_xyz
'x, y, z'
'-x, -y, -z'

loop_
_atom_site_label
_atom_site_type_symbol
_atom_site_fract_x
_atom_site_fract_y
_atom_site_fract_z
_atom_site_U_iso_or_equiv
_atom_site_adp_type
_atom_site_occupancy
_atom_site_symmetry_multiplicity
_atom_site_calc_flag
_atom_site_refinement_flags
_atom_site_disorder_assembly
_atom_site_disorder_group
O1 O 0.1173(3) 0.3778(3) 0.50308(19) 0.0285(9) Uani 1 1 d . . .
H1 H 0.0487 0.3433 0.4878 0.034 Uiso 1 1 calc R . .
C1 C 0.0985(4) 0.6969(4) 0.2925(3) 0.0285(13) Uani 1 1 d . . .
O2 O -0.1189(3) 0.2973(3) 0.44742(19) 0.0340(10) Uani 1 1 d . . .
H2 H -0.1670 0.3255 0.4292 0.041 Uiso 1 1 calc R . .
C2 C 0.0902(5) 0.7228(4) 0.2190(3) 0.0381(15) Uani 1 1 d . . .
H2A H 0.1568 0.7562 0.2091 0.046 Uiso 1 1 calc R . .
O3 O 0.2159(3) 0.5973(3) 0.4794(2) 0.0426(11) Uani 1 1 d . . .
H3 H 0.2275 0.5602 0.5141 0.051 Uiso 1 1 calc R . .
C3 C -0.0137(5) 0.7012(4) 0.1589(3) 0.0366(15) Uani 1 1 d . . .
O4 O 0.0042(3) 0.6174(3) 0.37696(19) 0.0338(10) Uani 1 1 d . . .
H4 H 0.0715 0.6325 0.4056 0.041 Uiso 1 1 calc R . .
C4 C -0.1070(5) 0.6585(4) 0.1767(3) 0.0337(14) Uani 1 1 d . . .
H4A H -0.1776 0.6446 0.1368 0.040 Uiso 1 1 calc R . .
O5 O -0.1965(3) 0.4432(3) 0.36548(19) 0.0338(10) Uani 1 1 d . . .
H5 H -0.1461 0.4989 0.3687 0.041 Uiso 1 1 calc R . .
C5 C -0.1059(4) 0.6338(4) 0.2495(3) 0.0290(13) Uani 1 1 d . . .
C6 C -0.0013(4) 0.6479(4) 0.3059(3) 0.0261(13) Uani 1 1 d . . .
C7 C -0.2141(4) 0.5918(4) 0.2640(3) 0.0299(14) Uani 1 1 d . . .
H7A H -0.2648 0.6289 0.2376 0.036 Uiso 1 1 calc R . .
H7B H -0.1989 0.6052 0.3203 0.036 Uiso 1 1 calc R . .
C8 C -0.2728(4) 0.4787(4) 0.2365(3) 0.0272(13) Uani 1 1 d . . .
C9 C -0.3332(5) 0.4409(5) 0.1592(3) 0.0360(15) Uani 1 1 d . . .
H9 H -0.3389 0.4887 0.1237 0.043 Uiso 1 1 calc R . .
C10 C -0.3863(4) 0.3373(4) 0.1303(3) 0.0334(14) Uani 1 1 d . . .
C11 C -0.3819(4) 0.2703(4) 0.1857(3) 0.0333(14) Uani 1 1 d . . .
H11 H -0.4206 0.1990 0.1688 0.040 Uiso 1 1 calc R . .
C12 C -0.3228(4) 0.3042(4) 0.2649(3) 0.0274(13) Uani 1 1 d . . .
C13 C -0.2639(4) 0.4078(4) 0.2881(3) 0.0227(12) Uani 1 1 d . . .
C14 C -0.3306(4) 0.2274(4) 0.3208(3) 0.0288(13) Uani 1 1 d . . .
H14A H -0.4067 0.1758 0.3004 0.035 Uiso 1 1 calc R . .
H14B H -0.3225 0.2638 0.3707 0.035 Uiso 1 1 calc R . .
C15 C -0.2465(4) 0.1710(4) 0.3371(3) 0.0237(12) Uani 1 1 d . . .
C16 C -0.2676(4) 0.0824(4) 0.2889(3) 0.0326(14) Uani 1 1 d . . .
H16 H -0.3338 0.0596 0.2443 0.039 Uiso 1 1 calc R . .
C17 C -0.1950(5) 0.0254(4) 0.3036(3) 0.0310(14) Uani 1 1 d . . .
C18 C -0.1060(5) 0.0555(4) 0.3726(3) 0.0311(14) Uani 1 1 d . . .
H18 H -0.0592 0.0146 0.3859 0.037 Uiso 1 1 calc R . .
C19 C -0.0810(4) 0.1424(4) 0.4237(3) 0.0258(13) Uani 1 1 d . . .
C20 C -0.1494(4) 0.2034(4) 0.4012(3) 0.0279(13) Uani 1 1 d . . .
C21 C 0.0108(4) 0.1655(4) 0.5035(3) 0.0293(13) Uani 1 1 d . . .
H21A H -0.0008 0.2152 0.5371 0.035 Uiso 1 1 calc R . .
H21B H 0.0027 0.1015 0.5267 0.035 Uiso 1 1 calc R . .
C22 C 0.1283(4) 0.2080(4) 0.5034(3) 0.0246(13) Uani 1 1 d . . .
C23 C 0.1906(5) 0.1437(4) 0.5020(3) 0.0354(15) Uani 1 1 d . . .
H23 H 0.1561 0.0721 0.4994 0.043 Uiso 1 1 calc R . .
C24 C 0.2994(4) 0.1795(4) 0.5040(3) 0.0317(14) Uani 1 1 d . A .
C25 C 0.3484(5) 0.2855(4) 0.5088(3) 0.0318(14) Uani 1 1 d . . .
H25 H 0.4237 0.3124 0.5109 0.038 Uiso 1 1 calc R . .
C26 C 0.2900(4) 0.3527(4) 0.5107(3) 0.0250(13) Uani 1 1 d . . .
C27 C 0.1790(4) 0.3122(4) 0.5046(3) 0.0255(13) Uani 1 1 d . . .
C28 C 0.3459(4) 0.4664(4) 0.5143(3) 0.0268(13) Uani 1 1 d . . .
H28A H 0.4280 0.4822 0.5366 0.032 Uiso 1 1 calc R . .
H28B H 0.3246 0.5035 0.5505 0.032 Uiso 1 1 calc R . .
C29 C 0.3193(4) 0.5083(4) 0.4382(3) 0.0253(13) Uani 1 1 d . . .
C30 C 0.3561(4) 0.4816(4) 0.3801(3) 0.0311(14) Uani 1 1 d . . .
H30 H 0.3914 0.4310 0.3870 0.037 Uiso 1 1 calc R . .
C31 C 0.3437(4) 0.5254(5) 0.3136(3) 0.0340(15) Uani 1 1 d . . .
C32 C 0.2957(4) 0.6032(4) 0.3078(3) 0.0355(15) Uani 1 1 d . . .
H32 H 0.2912 0.6387 0.2644 0.043 Uiso 1 1 calc R . .
C33 C 0.2547(4) 0.6306(4) 0.3626(3) 0.0296(14) Uani 1 1 d . . .
C34 C 0.2623(4) 0.5787(4) 0.4256(3) 0.0273(13) Uani 1 1 d . . .
C35 C 0.2110(4) 0.7201(4) 0.3551(3) 0.0330(14) Uani 1 1 d . . .
H35A H 0.2056 0.7409 0.4052 0.040 Uiso 1 1 calc R . .
H35B H 0.2657 0.7789 0.3442 0.040 Uiso 1 1 calc R . .
C36 C -0.0153(6) 0.7298(6) 0.0782(4) 0.064(2) Uani 1 1 d . . .
C37 C 0.0629(8) 0.6844(8) 0.0523(5) 0.125(4) Uani 1 1 d . . .
H37A H 0.0784 0.7166 0.0088 0.188 Uiso 1 1 calc R . .
H37B H 0.0261 0.6103 0.0361 0.188 Uiso 1 1 calc R . .
H37C H 0.1334 0.6978 0.0956 0.188 Uiso 1 1 calc R . .
C38 C 0.0286(7) 0.8468(6) 0.0839(5) 0.100(3) Uani 1 1 d . . .
H38A H -0.0182 0.8761 0.1026 0.150 Uiso 1 1 calc R . .
H38B H 0.0259 0.8653 0.0327 0.150 Uiso 1 1 calc R . .
H38C H 0.1060 0.8737 0.1202 0.150 Uiso 1 1 calc R . .
C39 C -0.1334(7) 0.6911(8) 0.0190(4) 0.117(4) Uani 1 1 d . . .
H39A H -0.1806 0.7221 0.0355 0.175 Uiso 1 1 calc R . .
H39B H -0.1641 0.6164 0.0146 0.175 Uiso 1 1 calc R . .
H39C H -0.1316 0.7099 -0.0315 0.175 Uiso 1 1 calc R . .
C40 C -0.4457(6) 0.3017(5) 0.0431(3) 0.0553(19) Uani 1 1 d . . .
C41 C -0.3670(7) 0.3518(6) 0.0006(4) 0.096(3) Uani 1 1 d . . .
H41A H -0.3003 0.3313 0.0178 0.145 Uiso 1 1 calc R . .
H41B H -0.3448 0.4265 0.0119 0.145 Uiso 1 1 calc R . .
H41C H -0.4055 0.3298 -0.0554 0.145 Uiso 1 1 calc R . .
C42 C -0.5507(7) 0.3340(6) 0.0155(4) 0.094(3) Uani 1 1 d . . .
H42A H -0.5293 0.4080 0.0309 0.141 Uiso 1 1 calc R . .
H42B H -0.6045 0.2971 0.0390 0.141 Uiso 1 1 calc R . .
H42C H -0.5849 0.3175 -0.0411 0.141 Uiso 1 1 calc R . .
C43 C -0.4795(6) 0.1858(5) 0.0225(3) 0.065(2) Uani 1 1 d . . .
H43A H -0.5109 0.1669 -0.0340 0.097 Uiso 1 1 calc R . .
H43B H -0.5358 0.1514 0.0449 0.097 Uiso 1 1 calc R . .
H43C H -0.4136 0.1648 0.0433 0.097 Uiso 1 1 calc R . .
C44 C -0.2211(5) -0.0707(4) 0.2467(3) 0.0384(15) Uani 1 1 d . . .
C45 C -0.2464(6) -0.0451(5) 0.1645(3) 0.068(2) Uani 1 1 d . . .
H45A H -0.1823 0.0108 0.1619 0.102 Uiso 1 1 calc R . .
H45B H -0.3128 -0.0240 0.1498 0.102 Uiso 1 1 calc R . .
H45C H -0.2604 -0.1058 0.1287 0.102 Uiso 1 1 calc R . .
C46 C -0.3222(6) -0.1560(5) 0.2510(4) 0.071(2) Uani 1 1 d . . .
H46A H -0.3447 -0.2134 0.2100 0.107 Uiso 1 1 calc R . .
H46B H -0.3843 -0.1299 0.2442 0.107 Uiso 1 1 calc R . .
H46C H -0.3023 -0.1793 0.3016 0.107 Uiso 1 1 calc R . .
C47 C -0.1217(5) -0.1090(5) 0.2655(4) 0.062(2) Uani 1 1 d . . .
H47A H -0.0542 -0.0523 0.2691 0.093 Uiso 1 1 calc R . .
H47B H -0.1364 -0.1638 0.2245 0.093 Uiso 1 1 calc R . .
H47C H -0.1106 -0.1354 0.3151 0.093 Uiso 1 1 calc R . .
C48 C 0.3667(5) 0.1077(4) 0.5008(3) 0.0417(16) Uani 1 1 d D . .
C49 C 0.2928(17) 0.0185(16) 0.4320(12) 0.031(6) Uiso 0.25 1 d PD A 3
H49A H 0.3382 -0.0213 0.4234 0.047 Uiso 0.25 1 calc PR A 3
H49B H 0.2639 0.0471 0.3850 0.047 Uiso 0.25 1 calc PR A 3
H49C H 0.2300 -0.0262 0.4446 0.047 Uiso 0.25 1 calc PR A 3
C50 C 0.2931(11) -0.0030(9) 0.4720(9) 0.043(4) Uiso 0.50 1 d PD A 1
H50A H 0.2406 -0.0087 0.4195 0.065 Uiso 0.50 1 calc PR A 1
H50B H 0.2512 -0.0268 0.5065 0.065 Uiso 0.50 1 calc PR A 1
H50C H 0.3398 -0.0451 0.4714 0.065 Uiso 0.50 1 calc PR A 1
C51 C 0.308(2) -0.0006(15) 0.5165(18) 0.043(7) Uiso 0.25 1 d PD A 2
H51A H 0.2305 -0.0270 0.4807 0.065 Uiso 0.25 1 calc PR A 2
H51B H 0.3095 0.0035 0.5700 0.065 Uiso 0.25 1 calc PR A 2
H51C H 0.3478 -0.0467 0.5087 0.065 Uiso 0.25 1 calc PR A 2
C52 C 0.378(3) 0.054(2) 0.5735(14) 0.065(9) Uiso 0.25 1 d PD A 3
H52A H 0.3041 0.0075 0.5701 0.097 Uiso 0.25 1 calc PR A 3
H52B H 0.4088 0.1051 0.6199 0.097 Uiso 0.25 1 calc PR A 3
H52C H 0.4282 0.0140 0.5766 0.097 Uiso 0.25 1 calc PR A 3
C53 C 0.4472(13) 0.1146(13) 0.5854(7) 0.049(4) Uiso 0.50 1 d PD A 1
H53A H 0.4032 0.0834 0.6172 0.073 Uiso 0.50 1 calc PR A 1
H53B H 0.4898 0.1866 0.6073 0.073 Uiso 0.50 1 calc PR A 1
H53C H 0.4990 0.0779 0.5847 0.073 Uiso 0.50 1 calc PR A 1
C54 C 0.4788(16) 0.146(2) 0.5695(12) 0.036(7) Uiso 0.25 1 d PD A 2
H54A H 0.4641 0.1420 0.6183 0.054 Uiso 0.25 1 calc PR A 2
H54B H 0.5193 0.2175 0.5674 0.054 Uiso 0.25 1 calc PR A 2
H54C H 0.5241 0.1035 0.5665 0.054 Uiso 0.25 1 calc PR A 2
C55 C 0.4755(17) 0.155(2) 0.4888(17) 0.045(8) Uiso 0.25 1 d PD A 3
H55A H 0.5071 0.1015 0.4823 0.068 Uiso 0.25 1 calc PR A 3
H55B H 0.5278 0.2057 0.5340 0.068 Uiso 0.25 1 calc PR A 3
H55C H 0.4631 0.1885 0.4424 0.068 Uiso 0.25 1 calc PR A 3
C56 C 0.4408(11) 0.1482(10) 0.4500(8) 0.034(3) Uiso 0.50 1 d PD A 1
H56A H 0.4794 0.1002 0.4445 0.051 Uiso 0.50 1 calc PR A 1
H56B H 0.4962 0.2156 0.4750 0.051 Uiso 0.50 1 calc PR A 1
H56C H 0.3929 0.1541 0.3986 0.051 Uiso 0.50 1 calc PR A 1
C57 C 0.372(3) 0.098(3) 0.4199(12) 0.073(10) Uiso 0.25 1 d PD A 2
H57A H 0.4004 0.0419 0.4132 0.109 Uiso 0.25 1 calc PR A 2
H57B H 0.4218 0.1620 0.4128 0.109 Uiso 0.25 1 calc PR A 2
H57C H 0.2966 0.0822 0.3815 0.109 Uiso 0.25 1 calc PR A 2
C58 C 0.3845(5) 0.4951(5) 0.2498(3) 0.0434(17) Uani 1 1 d . . .
C59 C 0.4257(7) 0.4026(6) 0.2654(4) 0.084(3) Uani 1 1 d . . .
H59A H 0.3636 0.3427 0.2658 0.127 Uiso 1 1 calc R . .
H59B H 0.4864 0.4190 0.3157 0.127 Uiso 1 1 calc R . .
H59C H 0.4531 0.3873 0.2246 0.127 Uiso 1 1 calc R . .
C60 C 0.4816(6) 0.5868(6) 0.2463(4) 0.078(3) Uani 1 1 d . . .
H60A H 0.5064 0.5692 0.2046 0.118 Uiso 1 1 calc R . .
H60B H 0.5440 0.6038 0.2958 0.118 Uiso 1 1 calc R . .
H60C H 0.4564 0.6460 0.2362 0.118 Uiso 1 1 calc R . .
C61 C 0.2888(6) 0.4674(7) 0.1714(4) 0.094(3) Uani 1 1 d . . .
H61A H 0.2267 0.4085 0.1732 0.140 Uiso 1 1 calc R . .
H61B H 0.3154 0.4498 0.1308 0.140 Uiso 1 1 calc R . .
H61C H 0.2631 0.5260 0.1602 0.140 Uiso 1 1 calc R . .
C62 C -0.0435(9) 0.3826(9) 0.2169(6) 0.154(4) Uiso 1 1 d . B 1
H62A H -0.0538 0.3997 0.2654 0.230 Uiso 1 1 calc R B 1
H62B H -0.1160 0.3599 0.1745 0.230 Uiso 1 1 calc R B 1
H62C H 0.0071 0.4433 0.2057 0.230 Uiso 1 1 calc R B 1
C63 C 0.0067(8) 0.2972(8) 0.2246(6) 0.102(3) Uiso 1 1 d . B 1
C64 C -0.0254(7) 0.2309(6) 0.1591(5) 0.081(2) Uiso 1 1 d . B 1
H64 H -0.0799 0.2361 0.1127 0.097 Uiso 1 1 calc R B 1
C65 C 0.0234(8) 0.1546(8) 0.1612(6) 0.109(3) Uiso 1 1 d . B 1
H65 H 0.0060 0.1090 0.1158 0.131 Uiso 1 1 calc R B 1
C66 C 0.1005(8) 0.1474(8) 0.2341(5) 0.106(3) Uiso 1 1 d . B 1
H66 H 0.1345 0.0960 0.2381 0.127 Uiso 1 1 calc R B 1
C67 C 0.1224(8) 0.2111(7) 0.2934(5) 0.100(3) Uiso 1 1 d . B 1
H67 H 0.1710 0.2051 0.3422 0.120 Uiso 1 1 calc R B 1
C68 C 0.0747(7) 0.2924(7) 0.2878(5) 0.097(3) Uiso 1 1 d . B 1
H68 H 0.0950 0.3415 0.3319 0.116 Uiso 1 1 calc R B 1
C80 C 0.278(3) 0.131(3) 0.118(2) 0.063(11) Uiso 0.25 1 d P . .
C81 C 0.227(5) 0.110(4) 0.096(4) 0.11(2) Uiso 0.25 1 d P C 1
C82 C 0.261(4) 0.107(3) 0.074(3) 0.055(9) Uiso 0.25 1 d P C .
C83 C 0.229(3) 0.064(4) 0.038(2) 0.069(10) Uiso 0.25 1 d P C 2
C84 C 0.255(5) 0.003(6) 0.037(4) 0.14(2) Uiso 0.25 1 d P . .
C85 C 0.287(4) -0.042(3) 0.031(3) 0.078(12) Uiso 0.25 1 d P C 2
C86 C 0.304(4) -0.004(4) 0.096(3) 0.052(11) Uiso 0.25 1 d P C .
C87 C 0.296(3) 0.048(4) 0.110(3) 0.037(10) Uiso 0.25 1 d P C .
C88 C 0.309(4) 0.028(4) 0.135(4) 0.058(16) Uiso 0.25 1 d P C 1
C89 C 0.313(2) 0.065(3) 0.149(3) 0.022(7) Uiso 0.25 1 d P C .
C90 C 0.326(3) 0.087(3) 0.189(4) 0.056(11) Uiso 0.25 1 d P C 2
C91 C 0.354(4) 0.077(4) 0.234(3) 0.068(16) Uiso 0.25 1 d P . .
C92 C 0.329(5) 0.046(5) 0.213(4) 0.059(17) Uiso 0.25 1 d P C .
C93 C 0.344(3) 0.040(4) 0.195(3) 0.038(12) Uiso 0.25 1 d P C 1
C94 C 0.361(3) -0.016(3) 0.184(2) 0.057(8) Uiso 0.25 1 d P C 2
C95 C 0.383(3) 0.003(3) 0.242(2) 0.030(9) Uiso 0.25 1 d P C .
C96 C 0.390(5) -0.043(5) 0.240(3) 0.053(13) Uiso 0.25 1 d P C 1
C97 C 0.419(7) -0.008(7) 0.273(5) 0.17(4) Uiso 0.25 1 d P C .
C98 C 0.405(3) -0.072(4) 0.218(3) 0.030(10) Uiso 0.25 1 d P . .
C99 C 0.387(4) -0.106(5) 0.206(4) 0.052(15) Uiso 0.25 1 d P . .
C100 C 0.402(4) -0.115(5) 0.235(3) 0.09(2) Uiso 0.25 1 d P C 1
C101 C 0.385(4) -0.091(5) 0.164(5) 0.070(16) Uiso 0.25 1 d P C .
C102 C 0.371(3) -0.111(4) 0.131(2) 0.021(7) Uiso 0.25 1 d P C .
C103 C 0.360(7) -0.140(6) 0.129(5) 0.18(6) Uiso 0.25 1 d P C .
C104 C 0.368(4) -0.021(5) 0.259(4) 0.071(18) Uiso 0.25 1 d P C .
C105 C 0.323(6) -0.080(6) 0.088(6) 0.09(2) Uiso 0.25 1 d P C .
C106 C 0.332(5) -0.040(5) 0.104(5) 0.031(12) Uiso 0.25 1 d P C 2
C107 C 0.321(4) -0.041(5) 0.078(4) 0.037(14) Uiso 0.25 1 d P C 1
C108 C 0.359(4) -0.063(6) 0.123(4) 0.050(14) Uiso 0.25 1 d P C 1

loop_
_atom_site_aniso_label
_atom_site_aniso_U_11
_atom_site_aniso_U_22
_atom_site_aniso_U_33
_atom_site_aniso_U_23
_atom_site_aniso_U_13
_atom_site_aniso_U_12
O1 0.0152(19) 0.028(2) 0.047(2) 0.0025(18) 0.0095(17) 0.0156(18)
C1 0.024(3) 0.024(3) 0.032(3) -0.001(3) 0.003(3) 0.007(3)
O2 0.028(2) 0.029(2) 0.046(2) -0.0066(19) 0.0072(19) 0.0182(19)
C2 0.031(4) 0.043(4) 0.043(4) 0.011(3) 0.015(3) 0.015(3)
O3 0.056(3) 0.055(3) 0.044(2) 0.020(2) 0.033(2) 0.039(2)
C3 0.041(4) 0.034(4) 0.031(3) 0.012(3) 0.011(3) 0.010(3)
O4 0.034(2) 0.042(3) 0.028(2) 0.0093(18) 0.0045(18) 0.022(2)
C4 0.034(4) 0.025(3) 0.038(4) 0.001(3) 0.009(3) 0.009(3)
O5 0.033(2) 0.023(2) 0.038(2) -0.0068(18) 0.0057(19) 0.0071(19)
C5 0.033(4) 0.024(3) 0.034(3) 0.005(3) 0.010(3) 0.016(3)
C6 0.033(4) 0.022(3) 0.023(3) 0.003(2) 0.005(3) 0.014(3)
C7 0.027(3) 0.029(4) 0.042(3) 0.015(3) 0.016(3) 0.015(3)
C8 0.023(3) 0.023(3) 0.042(4) 0.005(3) 0.011(3) 0.016(3)
C9 0.032(4) 0.036(4) 0.042(4) 0.017(3) 0.006(3) 0.020(3)
C10 0.025(3) 0.027(4) 0.039(4) 0.000(3) 0.004(3) 0.006(3)
C11 0.025(3) 0.027(3) 0.041(4) -0.002(3) 0.002(3) 0.009(3)
C12 0.019(3) 0.032(4) 0.032(3) 0.002(3) 0.007(3) 0.012(3)
C13 0.017(3) 0.022(3) 0.025(3) -0.010(3) 0.005(2) 0.005(3)
C14 0.018(3) 0.027(3) 0.040(3) 0.002(3) 0.004(3) 0.012(3)
C15 0.025(3) 0.019(3) 0.030(3) 0.003(2) 0.010(3) 0.009(3)
C16 0.027(3) 0.029(4) 0.038(3) 0.004(3) 0.004(3) 0.012(3)
C17 0.036(4) 0.020(3) 0.041(3) 0.004(3) 0.011(3) 0.017(3)
C18 0.033(3) 0.020(3) 0.043(4) 0.004(3) 0.009(3) 0.018(3)
C19 0.024(3) 0.021(3) 0.036(3) 0.007(3) 0.011(3) 0.012(3)
C20 0.029(3) 0.014(3) 0.036(3) -0.002(3) 0.009(3) 0.004(3)
C21 0.026(3) 0.028(3) 0.040(3) 0.011(3) 0.013(3) 0.015(3)
C22 0.023(3) 0.023(3) 0.028(3) 0.004(2) 0.006(3) 0.011(3)
C23 0.034(4) 0.033(4) 0.040(4) 0.002(3) 0.010(3) 0.016(3)
C24 0.021(3) 0.034(4) 0.046(4) 0.008(3) 0.012(3) 0.016(3)
C25 0.028(3) 0.034(4) 0.044(4) 0.011(3) 0.020(3) 0.016(3)
C26 0.018(3) 0.025(3) 0.029(3) 0.000(2) 0.004(2) 0.009(3)
C27 0.022(3) 0.029(3) 0.026(3) 0.001(3) 0.005(3) 0.013(3)
C28 0.016(3) 0.029(3) 0.034(3) 0.004(3) 0.004(3) 0.011(3)
C29 0.015(3) 0.027(3) 0.032(3) -0.001(3) 0.008(3) 0.006(3)
C30 0.017(3) 0.031(4) 0.046(4) -0.005(3) 0.011(3) 0.010(3)
C31 0.026(3) 0.042(4) 0.032(3) 0.003(3) 0.015(3) 0.004(3)
C32 0.034(4) 0.040(4) 0.036(3) 0.013(3) 0.016(3) 0.014(3)
C33 0.022(3) 0.027(3) 0.038(3) 0.005(3) 0.008(3) 0.009(3)
C34 0.026(3) 0.033(3) 0.027(3) 0.000(3) 0.014(3) 0.011(3)
C35 0.031(3) 0.022(3) 0.043(3) 0.007(3) 0.009(3) 0.009(3)
C36 0.060(5) 0.086(6) 0.034(4) 0.018(4) 0.015(4) 0.007(5)
C37 0.166(10) 0.202(12) 0.068(6) 0.044(7) 0.069(6) 0.112(9)
C38 0.092(7) 0.101(8) 0.084(6) 0.061(6) 0.021(5) 0.005(6)
C39 0.106(8) 0.163(10) 0.027(4) 0.031(5) -0.006(5) 0.000(7)
C40 0.054(5) 0.055(5) 0.035(4) 0.001(3) 0.001(4) 0.004(4)
C41 0.117(8) 0.073(6) 0.045(5) 0.001(4) 0.011(5) -0.023(5)
C42 0.086(6) 0.090(7) 0.059(5) -0.001(4) -0.045(5) 0.040(6)
C43 0.078(6) 0.052(5) 0.040(4) -0.007(3) 0.005(4) 0.008(4)
C44 0.041(4) 0.029(4) 0.043(4) -0.003(3) 0.007(3) 0.017(3)
C45 0.088(6) 0.057(5) 0.049(4) -0.020(4) 0.013(4) 0.025(5)
C46 0.068(5) 0.028(4) 0.112(6) -0.016(4) 0.038(5) 0.005(4)
C47 0.064(5) 0.044(5) 0.074(5) -0.023(4) 0.015(4) 0.026(4)
C48 0.043(4) 0.051(4) 0.048(4) 0.009(3) 0.017(3) 0.037(4)
C58 0.037(4) 0.059(5) 0.038(4) -0.003(3) 0.021(3) 0.013(4)
C59 0.102(7) 0.091(7) 0.093(6) 0.009(5) 0.058(5) 0.053(6)
C60 0.061(5) 0.084(6) 0.095(6) -0.012(5) 0.050(5) 0.011(5)
C61 0.071(6) 0.163(9) 0.035(4) -0.035(5) 0.011(4) 0.036(6)

loop_
_atom_type_symbol
_atom_type_description
_atom_type_scat_dispersion_real
_atom_type_scat_dispersion_imag
_atom_type_scat_source
C C 0.0033 0.0016 'International Tables Vol C Tables 4.2.6.8 and 6.1.1.4'
H H 0.0000 0.0000 'International Tables Vol C Tables 4.2.6.8 and 6.1.1.4'
O O 0.0106 0.0060 'International Tables Vol C Tables 4.2.6.8 and 6.1.1.4'

loop_
_geom_angle_atom_site_label_1
_geom_angle_atom_site_label_2
_geom_angle_atom_site_label_3
_geom_angle
_geom_angle_site_symmetry_1
_geom_angle_site_symmetry_3
_geom_angle_publ_flag
C2 C1 C6 117.8(5) . . ?
C2 C1 C35 120.8(5) . . ?
C6 C1 C35 121.4(5) . . ?
C1 C2 C3 122.3(5) . . ?
C4 C3 C2 117.0(5) . . ?
C4 C3 C36 124.1(6) . . ?
C2 C3 C36 118.9(5) . . ?
C3 C4 C5 124.3(5) . . ?
C4 C5 C6 117.0(5) . . ?
C4 C5 C7 119.9(5) . . ?
C6 C5 C7 123.0(5) . . ?
O4 C6 C5 119.5(5) . . ?
O4 C6 C1 119.3(5) . . ?
C5 C6 C1 121.2(5) . . ?
C5 C7 C8 113.9(4) . . ?
C9 C8 C13 117.5(5) . . ?
C9 C8 C7 121.5(5) . . ?
C13 C8 C7 120.9(5) . . ?
C8 C9 C10 124.0(5) . . ?
C9 C10 C11 115.7(5) . . ?
C9 C10 C40 120.5(5) . . ?
C11 C10 C40 123.7(5) . . ?
C12 C11 C10 122.7(5) . . ?
C13 C12 C11 117.8(5) . . ?
C13 C12 C14 123.3(5) . . ?
C11 C12 C14 118.8(5) . . ?
C12 C13 O5 119.4(5) . . ?
C12 C13 C8 121.7(5) . . ?
O5 C13 C8 118.8(5) . . ?
C12 C14 C15 117.0(4) . . ?
C20 C15 C16 118.0(5) . . ?
C20 C15 C14 121.6(5) . . ?
C16 C15 C14 120.4(5) . . ?
C15 C16 C17 122.4(5) . . ?
C18 C17 C16 116.7(5) . . ?
C18 C17 C44 123.0(5) . . ?
C16 C17 C44 120.1(5) . . ?
C17 C18 C19 123.4(5) . . ?
C18 C19 C20 117.0(5) . . ?
C18 C19 C21 121.0(5) . . ?
C20 C19 C21 121.9(5) . . ?
C15 C20 O2 120.1(5) . . ?
C15 C20 C19 121.7(5) . . ?
O2 C20 C19 118.2(5) . . ?
C22 C21 C19 115.0(4) . . ?
C27 C22 C23 117.6(5) . . ?
C27 C22 C21 121.4(5) . . ?
C23 C22 C21 121.0(5) . . ?
C24 C23 C22 123.1(5) . . ?
C23 C24 C25 117.1(5) . . ?
C23 C24 C48 122.6(5) . . ?
C25 C24 C48 120.3(5) . . ?
C26 C25 C24 122.1(5) . . ?
C27 C26 C25 118.5(5) . . ?
C27 C26 C28 121.4(5) . . ?
C25 C26 C28 120.0(5) . . ?
C26 C27 C22 121.5(5) . . ?
C26 C27 O1 119.6(5) . . ?
C22 C27 O1 118.9(4) . . ?
C26 C28 C29 116.3(4) . . ?
C34 C29 C30 118.0(5) . . ?
C34 C29 C28 121.1(4) . . ?
C30 C29 C28 120.9(5) . . ?
C31 C30 C29 122.8(5) . . ?
C30 C31 C32 116.3(5) . . ?
C30 C31 C58 122.3(5) . . ?
C32 C31 C58 121.3(5) . . ?
C33 C32 C31 123.2(5) . . ?
C34 C33 C32 117.8(5) . . ?
C34 C33 C35 122.0(5) . . ?
C32 C33 C35 120.1(5) . . ?
C33 C34 O3 120.7(5) . . ?
C33 C34 C29 121.4(5) . . ?
O3 C34 C29 117.9(5) . . ?
C1 C35 C33 113.8(4) . . ?
C39 C36 C38 107.6(7) . . ?
C39 C36 C3 111.4(6) . . ?
C38 C36 C3 109.1(6) . . ?
C39 C36 C37 110.7(7) . . ?
C38 C36 C37 109.0(7) . . ?
C3 C36 C37 108.9(6) . . ?
C43 C40 C41 107.5(6) . . ?
C43 C40 C10 112.0(5) . . ?
C41 C40 C10 109.5(5) . . ?
C43 C40 C42 109.6(6) . . ?
C41 C40 C42 109.2(6) . . ?
C10 C40 C42 109.2(6) . . ?
C45 C44 C47 107.8(5) . . ?
C45 C44 C46 109.4(5) . . ?
C47 C44 C46 108.9(5) . . ?
C45 C44 C17 109.7(5) . . ?
C47 C44 C17 111.2(5) . . ?
C46 C44 C17 109.8(5) . . ?
C55 C48 C50 124.0(13) . . ?
C55 C48 C57 60.3(16) . . ?
C50 C48 C57 80.4(15) . . ?
C55 C48 C54 58.5(14) . . ?
C50 C48 C54 125.9(12) . . ?
C57 C48 C54 117.5(17) . . ?
C55 C48 C24 116.3(11) . . ?
C50 C48 C24 112.8(6) . . ?
C57 C48 C24 108.2(12) . . ?
C54 C48 C24 108.7(10) . . ?
C55 C48 C52 113.4(17) . . ?
C50 C48 C52 74.0(14) . . ?
C57 C48 C52 142.1(17) . . ?
C54 C48 C52 61.3(15) . . ?
C24 C48 C52 107.4(11) . . ?
C55 C48 C51 132.6(15) . . ?
C50 C48 C51 29.3(10) . . ?
C57 C48 C51 108.2(17) . . ?
C54 C48 C51 103.3(15) . . ?
C24 C48 C51 110.9(10) . . ?
C52 C48 C51 45.3(13) . . ?
C55 C48 C49 106.8(14) . . ?
C50 C48 C49 30.3(9) . . ?
C57 C48 C49 52.0(14) . . ?
C54 C48 C49 143.0(13) . . ?
C24 C48 C49 108.2(9) . . ?
C52 C48 C49 103.9(16) . . ?
C51 C48 C49 59.6(13) . . ?
C55 C48 C53 81.6(13) . . ?
C50 C48 C53 108.1(9) . . ?
C57 C48 C53 136.6(14) . . ?
C54 C48 C53 24.4(10) . . ?
C24 C48 C53 107.1(7) . . ?
C52 C48 C53 37.4(12) . . ?
C51 C48 C53 81.5(12) . . ?
C49 C48 C53 134.5(12) . . ?
C55 C48 C56 26.3(10) . . ?
C50 C48 C56 111.6(8) . . ?
C57 C48 C56 35.7(13) . . ?
C54 C48 C56 84.8(12) . . ?
C24 C48 C56 109.2(6) . . ?
C52 C48 C56 136.4(13) . . ?
C51 C48 C56 133.7(12) . . ?
C49 C48 C56 86.5(10) . . ?
C53 C48 C56 107.9(9) . . ?
C61 C58 C60 109.0(6) . . ?
C61 C58 C31 109.6(5) . . ?
C60 C58 C31 108.7(5) . . ?
C61 C58 C59 108.6(6) . . ?
C60 C58 C59 108.7(5) . . ?
C31 C58 C59 112.1(5) . . ?
C68 C63 C64 123.9(11) . . ?
C68 C63 C62 120.3(10) . . ?
C64 C63 C62 115.8(9) . . ?
C63 C64 C65 118.5(9) . . ?
C64 C65 C66 118.0(9) . . ?
C67 C66 C65 118.8(10) . . ?
C66 C67 C68 121.4(10) . . ?
C63 C68 C67 119.2(10) . . ?
C81 C80 C82 57(6) . . ?
C81 C80 C89 109(8) . . ?
C82 C80 C89 99(5) . . ?
C81 C80 C87 90(8) . . ?
C82 C80 C87 67(4) . . ?
C89 C80 C87 32(3) . . ?
C81 C80 C90 121(8) . . ?
C82 C80 C90 127(5) . . ?
C89 C80 C90 29(2) . . ?
C87 C80 C90 61(3) . . ?
C81 C80 C83 50(7) . . ?
C82 C80 C83 12(4) . . ?
C89 C80 C83 92(3) . . ?
C87 C80 C83 60(3) . . ?
C90 C80 C83 120(3) . . ?
C81 C80 C88 99(8) . . ?
C82 C80 C88 83(5) . . ?
C89 C80 C88 16(4) . . ?
C87 C80 C88 16(3) . . ?
C90 C80 C88 44(3) . . ?
C83 C80 C88 76(3) . . ?
C80 C81 C82 73(7) . . ?
C80 C81 C87 63(6) . . ?
C82 C81 C87 57(5) . . ?
C80 C81 C89 48(6) . . ?
C82 C81 C89 77(6) . . ?
C87 C81 C89 26(2) . . ?
C80 C81 C88 61(6) . . ?
C82 C81 C88 70(6) . . ?
C87 C81 C88 13(3) . . ?
C89 C81 C88 17(3) . . ?
C80 C81 C84 96(8) . . ?
C82 C81 C84 41(6) . . ?
C87 C81 C84 42(3) . . ?
C89 C81 C84 68(3) . . ?
C88 C81 C84 52(3) . . ?
C81 C82 C83 113(9) . . ?
C81 C82 C80 50(6) . . ?
C83 C82 C80 155(7) . . ?
C81 C82 C87 93(7) . . ?
C83 C82 C87 89(5) . . ?
C80 C82 C87 76(5) . . ?
C81 C82 C89 77(7) . . ?
C83 C82 C89 113(5) . . ?
C80 C82 C89 51(4) . . ?
C87 C82 C89 25(3) . . ?
C81 C82 C84 121(8) . . ?
C83 C82 C84 35(4) . . ?
C80 C82 C84 132(6) . . ?
C87 C82 C84 57(4) . . ?
C89 C82 C84 81(3) . . ?
C81 C82 C88 88(7) . . ?
C83 C82 C88 95(5) . . ?
C80 C82 C88 70(4) . . ?
C87 C82 C88 6(4) . . ?
C89 C82 C88 19(3) . . ?
C84 C82 C88 63(4) . . ?
C81 C82 C86 107(6) . . ?
C83 C82 C86 71(4) . . ?
C80 C82 C86 96(5) . . ?
C87 C82 C86 20(3) . . ?
C89 C82 C86 45(3) . . ?
C84 C82 C86 37(3) . . ?
C88 C82 C86 26(2) . . ?
C82 C83 C84 119(7) . . ?
C82 C83 C87 57(4) . . ?
C84 C83 C87 64(5) . . ?
C82 C83 C80 13(4) . . ?
C84 C83 C80 114(6) . . ?
C87 C83 C80 50(3) . . ?
C82 C83 C86 84(5) . . ?
C84 C83 C86 37(5) . . ?
C87 C83 C86 28(3) . . ?
C80 C83 C86 78(3) . . ?
C82 C83 C85 118(5) . . ?
C84 C83 C85 6(4) . . ?
C87 C83 C85 66(3) . . ?
C80 C83 C85 115(3) . . ?
C86 C83 C85 39(3) . . ?
C82 C83 C89 46(4) . . ?
C84 C83 C89 77(5) . . ?
C87 C83 C89 13(2) . . ?
C80 C83 C89 37.9(18) . . ?
C86 C83 C89 40(2) . . ?
C85 C83 C89 79(2) . . ?
C85 C84 C83 168(9) . . ?
C85 C84 C86 74(7) . . ?
C83 C84 C86 111(9) . . ?
C85 C84 C107 41(5) . . ?
C83 C84 C107 143(9) . . ?
C86 C84 C107 33(5) . . ?
C85 C84 C87 111(8) . . ?
C83 C84 C87 73(6) . . ?
C86 C84 C87 38(4) . . ?
C107 C84 C87 70(5) . . ?
C85 C84 C82 151(8) . . ?
C83 C84 C82 27(3) . . ?
C86 C84 C82 85(6) . . ?
C107 C84 C82 117(6) . . ?
C87 C84 C82 48(3) . . ?
C85 C84 C106 53(5) . . ?
C83 C84 C106 131(8) . . ?
C86 C84 C106 21(5) . . ?
C107 C84 C106 13(4) . . ?
C87 C84 C106 58(4) . . ?
C82 C84 C106 106(5) . . ?
C85 C84 C88 97(7) . . ?
C83 C84 C88 88(6) . . ?
C86 C84 C88 23(5) . . ?
C107 C84 C88 57(5) . . ?
C87 C84 C88 15(3) . . ?
C82 C84 C88 63(4) . . ?
C106 C84 C88 44(4) . . ?
C85 C84 C105 38(5) . . ?
C83 C84 C105 149(7) . . ?
C86 C84 C105 39(5) . . ?
C107 C84 C105 11(4) . . ?
C87 C84 C105 76(5) . . ?
C82 C84 C105 124(5) . . ?
C106 C84 C105 18(3) . . ?
C88 C84 C105 61(4) . . ?
C85 C84 C81 155(8) . . ?
C83 C84 C81 30(4) . . ?
C86 C84 C81 82(6) . . ?
C107 C84 C81 115(6) . . ?
C87 C84 C81 45(4) . . ?
C82 C84 C81 17(2) . . ?
C106 C84 C81 103(5) . . ?
C88 C84 C81 58(4) . . ?
C105 C84 C81 119(5) . . ?
C85 C84 C89 110(7) . . ?
C83 C84 C89 74(5) . . ?
C86 C84 C89 36(5) . . ?
C107 C84 C89 70(5) . . ?
C87 C84 C89 2(2) . . ?
C82 C84 C89 50(3) . . ?
C106 C84 C89 57(3) . . ?
C88 C84 C89 14(2) . . ?
C105 C84 C89 75(4) . . ?
C81 C84 C89 46(3) . . ?
C84 C85 C86 62(5) . . ?
C84 C85 C105 116(8) . . ?
C86 C85 C105 57(5) . . ?
C84 C85 C106 94(7) . . ?
C86 C85 C106 32(3) . . ?
C105 C85 C106 26(4) . . ?
C84 C85 C87 43(6) . . ?
C86 C85 C87 20(4) . . ?
C105 C85 C87 77(4) . . ?
C106 C85 C87 52(4) . . ?
C84 C85 C83 6(5) . . ?
C86 C85 C83 64(4) . . ?
C105 C85 C83 120(4) . . ?
C106 C85 C83 97(4) . . ?
C87 C85 C83 44.8(18) . . ?
C106 C86 C107 37(7) . . ?
C106 C86 C88 111(10) . . ?
C107 C86 C88 148(10) . . ?
C106 C86 C87 148(10) . . ?
C107 C86 C87 165(10) . . ?
C88 C86 C87 39(5) . . ?
C106 C86 C84 124(10) . . ?
C107 C86 C84 88(9) . . ?
C88 C86 C84 124(10) . . ?
C87 C86 C84 87(9) . . ?
C106 C86 C105 22(9) . . ?
C107 C86 C105 24(7) . . ?
C88 C86 C105 129(10) . . ?
C87 C86 C105 168(10) . . ?
C84 C86 C105 105(9) . . ?
C106 C86 C85 80(9) . . ?
C107 C86 C85 43(7) . . ?
C88 C86 C85 168(10) . . ?
C87 C86 C85 130(9) . . ?
C84 C86 C85 44(4) . . ?
C105 C86 C85 62(7) . . ?
C106 C86 C108 10(8) . . ?
C107 C86 C108 47(8) . . ?
C88 C86 C108 101(8) . . ?
C87 C86 C108 138(8) . . ?
C84 C86 C108 134(8) . . ?
C105 C86 C108 31(5) . . ?
C85 C86 C108 90(6) . . ?
C106 C86 C89 122(10) . . ?
C107 C86 C89 156(10) . . ?
C88 C86 C89 13(5) . . ?
C87 C86 C89 27(4) . . ?
C84 C86 C89 113(8) . . ?
C105 C86 C89 141(9) . . ?
C85 C86 C89 156(7) . . ?
C108 C86 C89 112(5) . . ?
C106 C86 C94 61(8) . . ?
C107 C86 C94 97(9) . . ?
C88 C86 C94 51(6) . . ?
C87 C86 C94 89(6) . . ?
C84 C86 C94 172(7) . . ?
C105 C86 C94 79(7) . . ?
C85 C86 C94 141(7) . . ?
C108 C86 C94 51(3) . . ?
C89 C86 C94 62(4) . . ?
C106 C86 C83 157(10) . . ?
C107 C86 C83 120(10) . . ?
C88 C86 C83 92(8) . . ?
C87 C86 C83 54(6) . . ?
C84 C86 C83 33(5) . . ?
C105 C86 C83 138(7) . . ?
C85 C86 C83 77(5) . . ?
C108 C86 C83 167(6) . . ?
C89 C86 C83 81(5) . . ?
C94 C86 C83 143(5) . . ?
C106 C86 C93 91(9) . . ?
C107 C86 C93 128(10) . . ?
C88 C86 C93 20(6) . . ?
C87 C86 C93 58(5) . . ?
C84 C86 C93 144(8) . . ?
C105 C86 C93 110(7) . . ?
C85 C86 C93 171(7) . . ?
C108 C86 C93 81(4) . . ?
C89 C86 C93 32(3) . . ?
C94 C86 C93 31.0(19) . . ?
C83 C86 C93 112(5) . . ?
C88 C87 C89 52(8) . . ?
C88 C87 C86 70(9) . . ?
C89 C87 C86 121(8) . . ?
C88 C87 C82 160(10) . . ?
C89 C87 C82 109(8) . . ?
C86 C87 C82 130(8) . . ?
C88 C87 C80 122(10) . . ?
C89 C87 C80 71(6) . . ?
C86 C87 C80 168(8) . . ?
C82 C87 C80 38(3) . . ?
C88 C87 C84 123(10) . . ?
C89 C87 C84 173(7) . . ?
C86 C87 C84 56(6) . . ?
C82 C87 C84 75(5) . . ?
C80 C87 C84 113(5) . . ?
C88 C87 C81 132(10) . . ?
C89 C87 C81 89(6) . . ?
C86 C87 C81 146(7) . . ?
C82 C87 C81 30(3) . . ?
C80 C87 C81 27(3) . . ?
C84 C87 C81 93(5) . . ?
C88 C87 C83 160(10) . . ?
C89 C87 C83 140(7) . . ?
C86 C87 C83 98(7) . . ?
C82 C87 C83 34(2) . . ?
C80 C87 C83 70(3) . . ?
C84 C87 C83 43(3) . . ?
C81 C87 C83 52(4) . . ?
C88 C87 C90 55(10) . . ?
C89 C87 C90 4(5) . . ?
C86 C87 C90 124(7) . . ?
C82 C87 C90 106(5) . . ?
C80 C87 C90 68(4) . . ?
C84 C87 C90 173(4) . . ?
C81 C87 C90 85(4) . . ?
C83 C87 C90 137(5) . . ?
C88 C87 C106 57(10) . . ?
C89 C87 C106 107(6) . . ?
C86 C87 C106 15(5) . . ?
C82 C87 C106 143(6) . . ?
C80 C87 C106 172(4) . . ?
C84 C87 C106 70(6) . . ?
C81 C87 C106 160(5) . . ?
C83 C87 C106 113(6) . . ?
C90 C87 C106 110(5) . . ?
C88 C87 C93 25(10) . . ?
C89 C87 C93 27(4) . . ?
C86 C87 C93 94(6) . . ?
C82 C87 C93 136(6) . . ?
C80 C87 C93 98(5) . . ?
C84 C87 C93 149(6) . . ?
C81 C87 C93 113(5) . . ?
C83 C87 C93 164(4) . . ?
C90 C87 C93 30(2) . . ?
C106 C87 C93 80(4) . . ?
C88 C87 C107 74(10) . . ?
C89 C87 C107 124(6) . . ?
C86 C87 C107 7(4) . . ?
C82 C87 C107 126(5) . . ?
C80 C87 C107 162(4) . . ?
C84 C87 C107 53(4) . . ?
C81 C87 C107 146(5) . . ?
C83 C87 C107 96(4) . . ?
C90 C87 C107 127(4) . . ?
C106 C87 C107 17(3) . . ?
C93 C87 C107 97(4) . . ?
C89 C88 C87 78(10) . . ?
C89 C88 C86 148(10) . . ?
C87 C88 C86 71(10) . . ?
C89 C88 C93 64(9) . . ?
C87 C88 C93 142(10) . . ?
C86 C88 C93 144(10) . . ?
C89 C88 C92 58(9) . . ?
C87 C88 C92 135(10) . . ?
C86 C88 C92 154(9) . . ?
C93 C88 C92 14(4) . . ?
C89 C88 C107 157(10) . . ?
C87 C88 C107 85(10) . . ?
C86 C88 C107 15(7) . . ?
C93 C88 C107 129(7) . . ?
C92 C88 C107 140(6) . . ?
C89 C88 C80 38(7) . . ?
C87 C88 C80 41(9) . . ?
C86 C88 C80 112(8) . . ?
C93 C88 C80 102(6) . . ?
C92 C88 C80 94(5) . . ?
C107 C88 C80 126(5) . . ?
C89 C88 C108 152(9) . . ?
C87 C88 C108 119(10) . . ?
C86 C88 C108 49(6) . . ?
C93 C88 C108 95(6) . . ?
C92 C88 C108 106(5) . . ?
C107 C88 C108 35(4) . . ?
C80 C88 C108 157(5) . . ?
C89 C88 C84 119(10) . . ?
C87 C88 C84 41(10) . . ?
C86 C88 C84 33(6) . . ?
C93 C88 C84 177(8) . . ?
C92 C88 C84 167(5) . . ?
C107 C88 C84 48(4) . . ?
C80 C88 C84 81(4) . . ?
C108 C88 C84 82(5) . . ?
C89 C88 C82 65(8) . . ?
C87 C88 C82 14(9) . . ?
C86 C88 C82 85(7) . . ?
C93 C88 C82 129(7) . . ?
C92 C88 C82 121(6) . . ?
C107 C88 C82 99(5) . . ?
C80 C88 C82 27.5(19) . . ?
C108 C88 C82 133(5) . . ?
C84 C88 C82 54(3) . . ?
C89 C88 C91 49(9) . . ?
C87 C88 C91 127(10) . . ?
C86 C88 C91 160(8) . . ?
C93 C88 C91 16(4) . . ?
C92 C88 C91 13(3) . . ?
C107 C88 C91 145(5) . . ?
C80 C88 C91 86(4) . . ?
C108 C88 C91 110(4) . . ?
C84 C88 C91 167(6) . . ?
C82 C88 C91 114(5) . . ?
C89 C88 C105 170(8) . . ?
C87 C88 C105 101(10) . . ?
C86 C88 C105 30(8) . . ?
C93 C88 C105 115(6) . . ?
C92 C88 C105 124(6) . . ?
C107 C88 C105 17(4) . . ?
C80 C88 C105 142(6) . . ?
C108 C88 C105 21(4) . . ?
C84 C88 C105 62(6) . . ?
C82 C88 C105 115(6) . . ?
C91 C88 C105 131(5) . . ?
C88 C89 C87 50(8) . . ?
C88 C89 C90 135(10) . . ?
C87 C89 C90 173(9) . . ?
C88 C89 C93 84(9) . . ?
C87 C89 C93 134(8) . . ?
C90 C89 C93 52(5) . . ?
C88 C89 C92 99(10) . . ?
C87 C89 C92 148(8) . . ?
C90 C89 C92 37(5) . . ?
C93 C89 C92 21(5) . . ?
C88 C89 C80 126(10) . . ?
C87 C89 C80 76(6) . . ?
C90 C89 C80 97(7) . . ?
C93 C89 C80 150(7) . . ?
C92 C89 C80 131(6) . . ?
C88 C89 C86 19(8) . . ?
C87 C89 C86 32(5) . . ?
C90 C89 C86 154(7) . . ?
C93 C89 C86 102(6) . . ?
C92 C89 C86 118(6) . . ?
C80 C89 C86 109(5) . . ?
C88 C89 C91 115(10) . . ?
C87 C89 C91 165(7) . . ?
C90 C89 C91 21(4) . . ?
C93 C89 C91 31(4) . . ?
C92 C89 C91 19(4) . . ?
C80 C89 C91 119(5) . . ?
C86 C89 C91 133(5) . . ?
C88 C89 C94 51(8) . . ?
C87 C89 C94 100(6) . . ?
C90 C89 C94 86(5) . . ?
C93 C89 C94 34(3) . . ?
C92 C89 C94 53(4) . . ?
C80 C89 C94 175(4) . . ?
C86 C89 C94 68(4) . . ?
C91 C89 C94 65(3) . . ?
C88 C89 C81 110(10) . . ?
C87 C89 C81 65(6) . . ?
C90 C89 C81 108(6) . . ?
C93 C89 C81 154(6) . . ?
C92 C89 C81 133(5) . . ?
C80 C89 C81 23(3) . . ?
C86 C89 C81 96(5) . . ?
C91 C89 C81 128(5) . . ?
C94 C89 C81 158(4) . . ?
C88 C89 C82 96(10) . . ?
C87 C89 C82 46(5) . . ?
C90 C89 C82 128(7) . . ?
C93 C89 C82 180(6) . . ?
C92 C89 C82 159(5) . . ?
C80 C89 C82 30(2) . . ?
C86 C89 C82 79(5) . . ?
C91 C89 C82 149(5) . . ?
C94 C89 C82 146(4) . . ?
C81 C89 C82 26(2) . . ?
C88 C89 C106 12(6) . . ?
C87 C89 C106 52(6) . . ?
C90 C89 C106 135(6) . . ?
C93 C89 C106 83(5) . . ?
C92 C89 C106 101(6) . . ?
C80 C89 C106 127(5) . . ?
C86 C89 C106 19(4) . . ?
C91 C89 C106 114(4) . . ?
C94 C89 C106 49(4) . . ?
C81 C89 C106 116(5) . . ?
C82 C89 C106 97(5) . . ?
C89 C90 C92 107(10) . . ?
C89 C90 C91 140(8) . . ?
C92 C90 C91 38(6) . . ?
C89 C90 C87 3(4) . . ?
C92 C90 C87 110(9) . . ?
C91 C90 C87 143(6) . . ?
C89 C90 C80 54(5) . . ?
C92 C90 C80 154(9) . . ?
C91 C90 C80 166(7) . . ?
C87 C90 C80 51(3) . . ?
C89 C90 C94 68(5) . . ?
C92 C90 C94 45(7) . . ?
C91 C90 C94 72(5) . . ?
C87 C90 C94 71(3) . . ?
C80 C90 C94 121(4) . . ?
C89 C90 C95 103(5) . . ?
C92 C90 C95 22(5) . . ?
C91 C90 C95 38(4) . . ?
C87 C90 C95 106(3) . . ?
C80 C90 C95 156(4) . . ?
C94 C90 C95 35.0(19) . . ?
C89 C90 C86 17(5) . . ?
C92 C90 C86 91(9) . . ?
C91 C90 C86 123(5) . . ?
C87 C90 C86 20(2) . . ?
C80 C90 C86 71(4) . . ?
C94 C90 C86 51(3) . . ?
C95 C90 C86 86(3) . . ?
C92 C91 C93 30(9) . . ?
C92 C91 C90 61(9) . . ?
C93 C91 C90 55(4) . . ?
C92 C91 C95 66(10) . . ?
C93 C91 C95 62(5) . . ?
C90 C91 C95 118(6) . . ?
C92 C91 C89 48(10) . . ?
C93 C91 C89 37(4) . . ?
C90 C91 C89 19(4) . . ?
C95 C91 C89 99(4) . . ?
C92 C91 C104 68(10) . . ?
C93 C91 C104 73(6) . . ?
C90 C91 C104 127(6) . . ?
C95 C91 C104 17(3) . . ?
C89 C91 C104 109(4) . . ?
C92 C91 C94 39(10) . . ?
C93 C91 C94 23(4) . . ?
C90 C91 C94 78(5) . . ?
C95 C91 C94 39(2) . . ?
C89 C91 C94 59(3) . . ?
C104 C91 C94 52(3) . . ?
C92 C91 C97 83(10) . . ?
C93 C91 C97 79(6) . . ?
C90 C91 C97 134(6) . . ?
C95 C91 C97 18(3) . . ?
C89 C91 C97 115(4) . . ?
C104 C91 C97 20(3) . . ?
C94 C91 C97 56(3) . . ?
C92 C91 C88 35(10) . . ?
C93 C91 C88 20(4) . . ?
C90 C91 C88 35(4) . . ?
C95 C91 C88 83(3) . . ?
C89 C91 C88 17(2) . . ?
C104 C91 C88 93(4) . . ?
C94 C91 C88 43(2) . . ?
C97 C91 C88 99(4) . . ?
C92 C91 C96 62(10) . . ?
C93 C91 C96 59(5) . . ?
C90 C91 C96 114(5) . . ?
C95 C91 C96 4(3) . . ?
C89 C91 C96 96(3) . . ?
C104 C91 C96 18(3) . . ?
C94 C91 C96 37(2) . . ?
C97 C91 C96 21(3) . . ?
C88 C91 C96 79(3) . . ?
C91 C92 C90 81(10) . . ?
C91 C92 C95 88(10) . . ?
C90 C92 C95 144(8) . . ?
C91 C92 C89 113(10) . . ?
C90 C92 C89 36(6) . . ?
C95 C92 C89 126(7) . . ?
C91 C92 C94 126(10) . . ?
C90 C92 C94 110(10) . . ?
C95 C92 C94 51(4) . . ?
C89 C92 C94 78(5) . . ?
C91 C92 C88 132(10) . . ?
C90 C92 C88 60(8) . . ?
C95 C92 C88 108(7) . . ?
C89 C92 C88 23(3) . . ?
C94 C92 C88 57(4) . . ?
C91 C92 C104 92(10) . . ?
C90 C92 C104 163(8) . . ?
C95 C92 C104 19(3) . . ?
C89 C92 C104 140(7) . . ?
C94 C92 C104 62(4) . . ?
C88 C92 C104 118(6) . . ?
C91 C92 C96 102(10) . . ?
C90 C92 C96 146(9) . . ?
C95 C92 C96 14(3) . . ?
C89 C92 C96 119(6) . . ?
C94 C92 C96 41(3) . . ?
C88 C92 C96 98(5) . . ?
C104 C92 C96 21(3) . . ?
C91 C92 C97 80(10) . . ?
C90 C92 C97 144(8) . . ?
C95 C92 C97 10(4) . . ?
C89 C92 C97 134(6) . . ?
C94 C92 C97 61(4) . . ?
C88 C92 C97 117(6) . . ?
C104 C92 C97 19(4) . . ?
C96 C92 C97 23(3) . . ?
C91 C92 C87 125(10) . . ?
C90 C92 C87 48(7) . . ?
C95 C92 C87 119(6) . . ?
C89 C92 C87 12(3) . . ?
C94 C92 C87 69(4) . . ?
C88 C92 C87 12(3) . . ?
C104 C92 C87 130(6) . . ?
C96 C92 C87 110(5) . . ?
C97 C92 C87 128(5) . . ?
C91 C93 C89 112(7) . . ?
C91 C93 C88 144(8) . . ?
C89 C93 C88 32(4) . . ?
C91 C93 C95 76(5) . . ?
C89 C93 C95 171(7) . . ?
C88 C93 C95 140(7) . . ?
C91 C93 C104 75(6) . . ?
C89 C93 C104 167(5) . . ?
C88 C93 C104 139(6) . . ?
C95 C93 C104 14(3) . . ?
C91 C93 C87 132(6) . . ?
C89 C93 C87 19(4) . . ?
C88 C93 C87 13(4) . . ?
C95 C93 C87 152(6) . . ?
C104 C93 C87 151(5) . . ?
C91 C93 C96 95(6) . . ?
C89 C93 C96 153(7) . . ?
C88 C93 C96 121(6) . . ?
C95 C93 C96 19(3) . . ?
C104 C93 C96 23(3) . . ?
C87 C93 C96 133(5) . . ?
C91 C93 C97 74(6) . . ?
C89 C93 C97 170(6) . . ?
C88 C93 C97 142(7) . . ?
C95 C93 C97 6(4) . . ?
C104 C93 C97 19(4) . . ?
C87 C93 C97 154(5) . . ?
C96 C93 C97 23(4) . . ?
C91 C93 C86 159(7) . . ?
C89 C93 C86 47(4) . . ?
C88 C93 C86 16(5) . . ?
C95 C93 C86 125(5) . . ?
C104 C93 C86 126(5) . . ?
C87 C93 C86 28(2) . . ?
C96 C93 C86 106(4) . . ?
C97 C93 C86 127(5) . . ?
C91 C93 C98 113(6) . . ?
C89 C93 C98 135(6) . . ?
C88 C93 C98 104(6) . . ?
C95 C93 C98 37(3) . . ?
C104 C93 C98 42(3) . . ?
C87 C93 C98 116(4) . . ?
C96 C93 C98 19(2) . . ?
C97 C93 C98 39(4) . . ?
C86 C93 C98 88(3) . . ?
C91 C93 C108 161(6) . . ?
C89 C93 C108 85(5) . . ?
C88 C93 C108 54(5) . . ?
C95 C93 C108 86(5) . . ?
C104 C93 C108 90(5) . . ?
C87 C93 C108 66(4) . . ?
C96 C93 C108 68(4) . . ?
C97 C93 C108 88(5) . . ?
C86 C93 C108 39(3) . . ?
C98 C93 C108 50(3) . . ?
C95 C94 C98 70(5) . . ?
C95 C94 C92 57(4) . . ?
C98 C94 C92 125(5) . . ?
C95 C94 C101 115(6) . . ?
C98 C94 C101 45(5) . . ?
C92 C94 C101 167(6) . . ?
C95 C94 C104 18(4) . . ?
C98 C94 C104 62(4) . . ?
C92 C94 C104 64(4) . . ?
C101 C94 C104 105(6) . . ?
C95 C94 C106 178(5) . . ?
C98 C94 C106 111(6) . . ?
C92 C94 C106 123(6) . . ?
C101 C94 C106 66(5) . . ?
C104 C94 C106 164(5) . . ?
C95 C94 C99 83(4) . . ?
C98 C94 C99 18(3) . . ?
C92 C94 C99 134(5) . . ?
C101 C94 C99 34(4) . . ?
C104 C94 C99 71(4) . . ?
C106 C94 C99 98(5) . . ?
C95 C94 C89 104(5) . . ?
C98 C94 C89 172(5) . . ?
C92 C94 C89 49(4) . . ?
C101 C94 C89 142(6) . . ?
C104 C94 C89 113(5) . . ?
C106 C94 C89 75(4) . . ?
C99 C94 C89 170(4) . . ?
C95 C94 C97 18(4) . . ?
C98 C94 C97 52(5) . . ?
C92 C94 C97 75(5) . . ?
C101 C94 C97 97(6) . . ?
C104 C94 C97 23(4) . . ?
C106 C94 C97 162(6) . . ?
C99 C94 C97 67(5) . . ?
C89 C94 C97 121(5) . . ?
C95 C94 C86 153(6) . . ?
C98 C94 C86 137(5) . . ?
C92 C94 C86 97(5) . . ?
C101 C94 C86 92(5) . . ?
C104 C94 C86 156(5) . . ?
C106 C94 C86 26(4) . . ?
C99 C94 C86 123(4) . . ?
C89 C94 C86 50(3) . . ?
C97 C94 C86 170(5) . . ?
C95 C94 C91 48(4) . . ?
C98 C94 C91 117(5) . . ?
C92 C94 C91 15(3) . . ?
C101 C94 C91 162(6) . . ?
C104 C94 C91 60(4) . . ?
C106 C94 C91 131(5) . . ?
C99 C94 C91 131(4) . . ?
C89 C94 C91 56(3) . . ?
C97 C94 C91 65(4) . . ?
C86 C94 C91 105(4) . . ?
C95 C94 C90 77(4) . . ?
C98 C94 C90 147(5) . . ?
C92 C94 C90 25(4) . . ?
C101 C94 C90 168(6) . . ?
C104 C94 C90 88(5) . . ?
C106 C94 C90 102(5) . . ?
C99 C94 C90 159(5) . . ?
C89 C94 C90 26.2(17) . . ?
C97 C94 C90 95(5) . . ?
C86 C94 C90 76(4) . . ?
C91 C94 C90 29(2) . . ?
C104 C95 C97 60(9) . . ?
C104 C95 C96 63(8) . . ?
C97 C95 C96 60(8) . . ?
C104 C95 C94 123(10) . . ?
C97 C95 C94 133(10) . . ?
C96 C95 C94 79(7) . . ?
C104 C95 C93 133(10) . . ?
C97 C95 C93 165(10) . . ?
C96 C95 C93 129(8) . . ?
C94 C95 C93 51(3) . . ?
C104 C95 C92 115(10) . . ?
C97 C95 C92 154(10) . . ?
C96 C95 C92 143(8) . . ?
C94 C95 C92 72(5) . . ?
C93 C95 C92 24(4) . . ?
C104 C95 C91 117(10) . . ?
C97 C95 C91 130(10) . . ?
C96 C95 C91 169(7) . . ?
C94 C95 C91 92(5) . . ?
C93 C95 C91 41(4) . . ?
C92 C95 C91 26(4) . . ?
C104 C95 C98 84(10) . . ?
C97 C95 C98 73(10) . . ?
C96 C95 C98 21(7) . . ?
C94 C95 C98 62(4) . . ?
C93 C95 C98 113(4) . . ?
C92 C95 C98 133(6) . . ?
C91 C95 C98 154(5) . . ?
C104 C95 C99 78(10) . . ?
C97 C95 C99 79(9) . . ?
C96 C95 C99 20(6) . . ?
C94 C95 C99 59(4) . . ?
C93 C95 C99 110(5) . . ?
C92 C95 C99 127(6) . . ?
C91 C95 C99 151(5) . . ?
C98 C95 C99 11(3) . . ?
C104 C95 C100 65(10) . . ?
C97 C95 C100 62(9) . . ?
C96 C95 C100 2(7) . . ?
C94 C95 C100 77(4) . . ?
C93 C95 C100 128(4) . . ?
C92 C95 C100 142(5) . . ?
C91 C95 C100 168(4) . . ?
C98 C95 C100 19(3) . . ?
C99 C95 C100 18(3) . . ?
C104 C95 C90 130(10) . . ?
C97 C95 C90 153(10) . . ?
C96 C95 C90 146(7) . . ?
C94 C95 C90 68(4) . . ?
C93 C95 C90 17(4) . . ?
C92 C95 C90 14(4) . . ?
C91 C95 C90 25(3) . . ?
C98 C95 C90 129(4) . . ?
C99 C95 C90 126(4) . . ?
C100 C95 C90 144(4) . . ?
C104 C95 C101 101(10) . . ?
C97 C95 C101 98(10) . . ?
C96 C95 C101 44(6) . . ?
C94 C95 C101 36(4) . . ?
C93 C95 C101 88(4) . . ?
C92 C95 C101 108(5) . . ?
C91 C95 C101 129(5) . . ?
C98 C95 C101 25(3) . . ?
C99 C95 C101 24(3) . . ?
C100 C95 C101 42(3) . . ?
C90 C95 C101 104(4) . . ?
C104 C96 C95 45(7) . . ?
C104 C96 C97 55(10) . . ?
C95 C96 C97 60(10) . . ?
C104 C96 C98 171(10) . . ?
C95 C96 C98 138(10) . . ?
C97 C96 C98 134(10) . . ?
C104 C96 C99 151(10) . . ?
C95 C96 C99 147(10) . . ?
C97 C96 C99 148(10) . . ?
C98 C96 C99 20(6) . . ?
C104 C96 C100 138(10) . . ?
C95 C96 C100 177(10) . . ?
C97 C96 C100 123(10) . . ?
C98 C96 C100 39(6) . . ?
C99 C96 C100 29(5) . . ?
C104 C96 C101 148(10) . . ?
C95 C96 C101 118(8) . . ?
C97 C96 C101 150(10) . . ?
C98 C96 C101 26(6) . . ?
C99 C96 C101 30(5) . . ?
C100 C96 C101 59(6) . . ?
C104 C96 C93 67(9) . . ?
C95 C96 C93 32(5) . . ?
C97 C96 C93 90(10) . . ?
C98 C96 C93 112(8) . . ?
C99 C96 C93 116(6) . . ?
C100 C96 C93 145(7) . . ?
C101 C96 C93 88(4) . . ?
C104 C96 C92 52(9) . . ?
C95 C96 C92 23(5) . . ?
C97 C96 C92 82(10) . . ?
C98 C96 C92 127(8) . . ?
C99 C96 C92 128(6) . . ?
C100 C96 C92 155(6) . . ?
C101 C96 C92 102(4) . . ?
C93 C96 C92 15(3) . . ?
C104 C96 C91 46(9) . . ?
C95 C96 C91 7(5) . . ?
C97 C96 C91 66(10) . . ?
C98 C96 C91 136(8) . . ?
C99 C96 C91 142(6) . . ?
C100 C96 C91 171(6) . . ?
C101 C96 C91 114(4) . . ?
C93 C96 C91 26(3) . . ?
C92 C96 C91 16(3) . . ?
C104 C97 C95 46(7) . . ?
C104 C97 C96 59(9) . . ?
C95 C97 C96 60(8) . . ?
C104 C97 C98 82(10) . . ?
C95 C97 C98 76(9) . . ?
C96 C97 C98 23(9) . . ?
C104 C97 C100 84(10) . . ?
C95 C97 C100 95(9) . . ?
C96 C97 C100 35(9) . . ?
C98 C97 C100 26(3) . . ?
C104 C97 C94 60(10) . . ?
C95 C97 C94 28(7) . . ?
C96 C97 C94 38(8) . . ?
C98 C97 C94 49(4) . . ?
C100 C97 C94 71(4) . . ?
C104 C97 C99 77(10) . . ?
C95 C97 C99 78(8) . . ?
C96 C97 C99 20(10) . . ?
C98 C97 C99 9(3) . . ?
C100 C97 C99 19(3) . . ?
C94 C97 C99 53(4) . . ?
C104 C97 C91 59(10) . . ?
C95 C97 C91 32(7) . . ?
C96 C97 C91 92(10) . . ?
C98 C97 C91 107(6) . . ?
C100 C97 C91 128(6) . . ?
C94 C97 C91 59(4) . . ?
C99 C97 C91 110(5) . . ?
C104 C97 C92 47(10) . . ?
C95 C97 C92 16(7) . . ?
C96 C97 C92 75(10) . . ?
C98 C97 C92 92(5) . . ?
C100 C97 C92 111(5) . . ?
C94 C97 C92 44(4) . . ?
C99 C97 C92 94(5) . . ?
C91 C97 C92 17(3) . . ?
C104 C97 C93 55(10) . . ?
C95 C97 C93 9(7) . . ?
C96 C97 C93 67(9) . . ?
C98 C97 C93 80(5) . . ?
C100 C97 C93 102(5) . . ?
C94 C97 C93 31(2) . . ?
C99 C97 C93 83(5) . . ?
C91 C97 C93 27(2) . . ?
C92 C97 C93 15(3) . . ?
C100 C98 C96 102(10) . . ?
C100 C98 C101 108(10) . . ?
C96 C98 C101 135(9) . . ?
C100 C98 C94 149(6) . . ?
C96 C98 C94 66(7) . . ?
C101 C98 C94 71(5) . . ?
C100 C98 C97 101(9) . . ?
C96 C98 C97 23(7) . . ?
C101 C98 C97 149(8) . . ?
C94 C98 C97 79(6) . . ?
C100 C98 C95 123(9) . . ?
C96 C98 C95 21(7) . . ?
C101 C98 C95 120(6) . . ?
C94 C98 C95 49(3) . . ?
C97 C98 C95 31(4) . . ?
C100 C98 C104 101(9) . . ?
C96 C98 C104 4(6) . . ?
C101 C98 C104 133(6) . . ?
C94 C98 C104 66(4) . . ?
C97 C98 C104 27(4) . . ?
C95 C98 C104 22(3) . . ?
C100 C98 C102 104(9) . . ?
C96 C98 C102 137(7) . . ?
C101 C98 C102 3(5) . . ?
C94 C98 C102 74(4) . . ?
C97 C98 C102 153(6) . . ?
C95 C98 C102 123(4) . . ?
C104 C98 C102 135(4) . . ?
C100 C98 C108 128(10) . . ?
C96 C98 C108 114(8) . . ?
C101 C98 C108 23(5) . . ?
C94 C98 C108 48(4) . . ?
C97 C98 C108 127(6) . . ?
C95 C98 C108 97(4) . . ?
C104 C98 C108 113(5) . . ?
C102 C98 C108 26(3) . . ?
C100 C98 C103 91(9) . . ?
C96 C98 C103 142(7) . . ?
C101 C98 C103 16(6) . . ?
C94 C98 C103 84(5) . . ?
C97 C98 C103 163(6) . . ?
C95 C98 C103 132(4) . . ?
C104 C98 C103 139(5) . . ?
C102 C98 C103 13(4) . . ?
C108 C98 C103 38(5) . . ?
C100 C98 C93 145(7) . . ?
C96 C98 C93 49(6) . . ?
C101 C98 C93 89(5) . . ?
C94 C98 C93 18(3) . . ?
C97 C98 C93 61(5) . . ?
C95 C98 C93 31(2) . . ?
C104 C98 C93 49(3) . . ?
C102 C98 C93 92(3) . . ?
C108 C98 C93 66(4) . . ?
C103 C98 C93 102(4) . . ?
C100 C99 C101 162(10) . . ?
C100 C99 C96 77(10) . . ?
C101 C99 C96 109(10) . . ?
C100 C99 C102 157(10) . . ?
C101 C99 C102 16(6) . . ?
C96 C99 C102 124(8) . . ?
C100 C99 C103 144(10) . . ?
C101 C99 C103 33(6) . . ?
C96 C99 C103 139(9) . . ?
C102 C99 C103 16(4) . . ?
C100 C99 C94 127(10) . . ?
C101 C99 C94 61(7) . . ?
C96 C99 C94 50(4) . . ?
C102 C99 C94 74(5) . . ?
C103 C99 C94 88(6) . . ?
C100 C99 C104 76(10) . . ?
C101 C99 C104 113(8) . . ?
C96 C99 C104 11(5) . . ?
C102 C99 C104 126(5) . . ?
C103 C99 C104 139(6) . . ?
C94 C99 C104 52(3) . . ?
C100 C99 C108 171(10) . . ?
C101 C99 C108 15(6) . . ?
C96 C99 C108 98(6) . . ?
C102 C99 C108 26(3) . . ?
C103 C99 C108 41(5) . . ?
C94 C99 C108 48(4) . . ?
C104 C99 C108 100(5) . . ?
C100 C99 C95 90(10) . . ?
C101 C99 C95 97(8) . . ?
C96 C99 C95 13(4) . . ?
C102 C99 C95 111(5) . . ?
C103 C99 C95 126(7) . . ?
C94 C99 C95 38(2) . . ?
C104 C99 C95 18(2) . . ?
C108 C99 C95 85(4) . . ?
C100 C99 C97 68(10) . . ?
C101 C99 C97 115(9) . . ?
C96 C99 C97 13(5) . . ?
C102 C99 C97 131(7) . . ?
C103 C99 C97 147(8) . . ?
C94 C99 C97 60(4) . . ?
C104 C99 C97 21(3) . . ?
C108 C99 C97 106(6) . . ?
C95 C99 C97 23(3) . . ?
C99 C100 C98 43(8) . . ?
C99 C100 C96 74(10) . . ?
C98 C100 C96 39(6) . . ?
C99 C100 C101 11(8) . . ?
C98 C100 C101 43(7) . . ?
C96 C100 C101 78(5) . . ?
C99 C100 C97 93(10) . . ?
C98 C100 C97 53(8) . . ?
C96 C100 C97 22(4) . . ?
C101 C100 C97 96(5) . . ?
C99 C100 C104 85(10) . . ?
C98 C100 C104 54(8) . . ?
C96 C100 C104 16(5) . . ?
C101 C100 C104 90(4) . . ?
C97 C100 C104 22(4) . . ?
C99 C100 C95 72(10) . . ?
C98 C100 C95 38(7) . . ?
C96 C100 C95 1(4) . . ?
C101 C100 C95 76(4) . . ?
C97 C100 C95 23(3) . . ?
C104 C100 C95 17(2) . . ?
C99 C100 C102 16(9) . . ?
C98 C100 C102 55(7) . . ?
C96 C100 C102 89(5) . . ?
C101 C100 C102 12(3) . . ?
C97 C100 C102 107(5) . . ?
C104 C100 C102 101(4) . . ?
C95 C100 C102 88(3) . . ?
C99 C100 C103 26(10) . . ?
C98 C100 C103 67(8) . . ?
C96 C100 C103 100(5) . . ?
C101 C100 C103 24(4) . . ?
C97 C100 C103 119(5) . . ?
C104 C100 C103 110(4) . . ?
C95 C100 C103 98(4) . . ?
C102 C100 C103 12(3) . . ?
C102 C101 C99 141(10) . . ?
C102 C101 C103 26(9) . . ?
C99 C101 C103 116(10) . . ?
C102 C101 C108 55(9) . . ?
C99 C101 C108 152(10) . . ?
C103 C101 C108 79(10) . . ?
C102 C101 C98 171(10) . . ?
C99 C101 C98 30(6) . . ?
C103 C101 C98 145(10) . . ?
C108 C101 C98 133(10) . . ?
C102 C101 C94 123(10) . . ?
C99 C101 C94 86(9) . . ?
C103 C101 C94 140(10) . . ?
C108 C101 C94 70(6) . . ?
C98 C101 C94 64(5) . . ?
C102 C101 C100 142(10) . . ?
C99 C101 C100 7(5) . . ?
C103 C101 C100 116(10) . . ?
C108 C101 C100 158(9) . . ?
C98 C101 C100 29(5) . . ?
C94 C101 C100 90(6) . . ?
C102 C101 C105 40(8) . . ?
C99 C101 C105 151(7) . . ?
C103 C101 C105 61(9) . . ?
C108 C101 C105 19(6) . . ?
C98 C101 C105 147(7) . . ?
C94 C101 C105 83(6) . . ?
C100 C101 C105 158(4) . . ?
C102 C101 C106 62(9) . . ?
C99 C101 C106 143(8) . . ?
C103 C101 C106 84(10) . . ?
C108 C101 C106 10(6) . . ?
C98 C101 C106 126(7) . . ?
C94 C101 C106 61(4) . . ?
C100 C101 C106 149(6) . . ?
C105 C101 C106 23(4) . . ?
C102 C101 C96 166(8) . . ?
C99 C101 C96 41(7) . . ?
C103 C101 C96 152(10) . . ?
C108 C101 C96 116(7) . . ?
C98 C101 C96 19(4) . . ?
C94 C101 C96 47(3) . . ?
C100 C101 C96 44(5) . . ?
C105 C101 C96 128(6) . . ?
C106 C101 C96 108(4) . . ?
C102 C101 C107 54(8) . . ?
C99 C101 C107 150(8) . . ?
C103 C101 C107 76(10) . . ?
C108 C101 C107 5(4) . . ?
C98 C101 C107 134(7) . . ?
C94 C101 C107 70(5) . . ?
C100 C101 C107 156(5) . . ?
C105 C101 C107 15(3) . . ?
C106 C101 C107 9(3) . . ?
C96 C101 C107 117(5) . . ?
C102 C101 C95 152(9) . . ?
C99 C101 C95 59(7) . . ?
C103 C101 C95 158(8) . . ?
C108 C101 C95 98(7) . . ?
C98 C101 C95 35(4) . . ?
C94 C101 C95 29(3) . . ?
C100 C101 C95 62(4) . . ?
C105 C101 C95 112(5) . . ?
C106 C101 C95 90(4) . . ?
C96 C101 C95 18(2) . . ?
C107 C101 C95 99(4) . . ?
C101 C102 C108 82(8) . . ?
C101 C102 C105 118(10) . . ?
C108 C102 C105 39(6) . . ?
C101 C102 C106 93(10) . . ?
C108 C102 C106 13(6) . . ?
C105 C102 C106 26(4) . . ?
C101 C102 C99 22(8) . . ?
C108 C102 C99 101(7) . . ?
C105 C102 C99 131(6) . . ?
C106 C102 C99 110(6) . . ?
C101 C102 C98 5(8) . . ?
C108 C102 C98 88(7) . . ?
C105 C102 C98 122(6) . . ?
C106 C102 C98 98(5) . . ?
C99 C102 C98 17(3) . . ?
C101 C102 C107 108(9) . . ?
C108 C102 C107 26(6) . . ?
C105 C102 C107 14(5) . . ?
C106 C102 C107 15(3) . . ?
C99 C102 C107 125(5) . . ?
C98 C102 C107 113(5) . . ?
C101 C102 C94 39(7) . . ?
C108 C102 C94 45(5) . . ?
C105 C102 C94 79(5) . . ?
C106 C102 C94 54(4) . . ?
C99 C102 C94 56(4) . . ?
C98 C102 C94 44(2) . . ?
C107 C102 C94 69(4) . . ?
C101 C102 C100 27(8) . . ?
C108 C102 C100 108(7) . . ?
C105 C102 C100 138(5) . . ?
C106 C102 C100 117(5) . . ?
C99 C102 C100 7(4) . . ?
C98 C102 C100 21(3) . . ?
C107 C102 C100 131(5) . . ?
C94 C102 C100 62(3) . . ?
C101 C102 C86 90(8) . . ?
C108 C102 C86 14(5) . . ?
C105 C102 C86 28(5) . . ?
C106 C102 C86 5(3) . . ?
C99 C102 C86 106(4) . . ?
C98 C102 C86 95(3) . . ?
C107 C102 C86 19(3) . . ?
C94 C102 C86 51(2) . . ?
C100 C102 C86 113(3) . . ?
C101 C103 C108 53(7) . . ?
C101 C103 C105 84(9) . . ?
C108 C103 C105 31(5) . . ?
C101 C103 C99 31(8) . . ?
C108 C103 C99 82(7) . . ?
C105 C103 C99 110(7) . . ?
C101 C103 C106 65(8) . . ?
C108 C103 C106 13(4) . . ?
C105 C103 C106 19(5) . . ?
C99 C103 C106 92(6) . . ?
C101 C103 C98 18(8) . . ?
C108 C103 C98 70(6) . . ?
C105 C103 C98 100(6) . . ?
C99 C103 C98 13(4) . . ?
C106 C103 C98 81(5) . . ?
C101 C103 C107 77(9) . . ?
C108 C103 C107 25(5) . . ?
C105 C103 C107 7(4) . . ?
C99 C103 C107 105(6) . . ?
C106 C103 C107 13(3) . . ?
C98 C103 C107 94(5) . . ?
C101 C103 C100 40(9) . . ?
C108 C103 C100 92(7) . . ?
C105 C103 C100 120(7) . . ?
C99 C103 C100 10(4) . . ?
C106 C103 C100 101(5) . . ?
C98 C103 C100 22(3) . . ?
C107 C103 C100 115(5) . . ?
C101 C103 C94 24(6) . . ?
C108 C103 C94 36(4) . . ?
C105 C103 C94 63(5) . . ?
C99 C103 C94 47(4) . . ?
C106 C103 C94 45(4) . . ?
C98 C103 C94 37(2) . . ?
C107 C103 C94 58(3) . . ?
C100 C103 C94 57(3) . . ?
C95 C104 C97 74(10) . . ?
C95 C104 C96 72(8) . . ?
C97 C104 C96 66(10) . . ?
C95 C104 C98 74(10) . . ?
C97 C104 C98 71(10) . . ?
C96 C104 C98 5(7) . . ?
C95 C104 C94 39(8) . . ?
C97 C104 C94 98(10) . . ?
C96 C104 C94 54(8) . . ?
C98 C104 C94 53(3) . . ?
C95 C104 C92 45(9) . . ?
C97 C104 C92 114(10) . . ?
C96 C104 C92 107(10) . . ?
C98 C104 C92 107(5) . . ?
C94 C104 C92 54(4) . . ?
C95 C104 C93 32(9) . . ?
C97 C104 C93 106(10) . . ?
C96 C104 C93 89(9) . . ?
C98 C104 C93 89(4) . . ?
C94 C104 C93 37(3) . . ?
C92 C104 C93 18(3) . . ?
C95 C104 C91 45(10) . . ?
C97 C104 C91 100(10) . . ?
C96 C104 C91 116(10) . . ?
C98 C104 C91 117(5) . . ?
C94 C104 C91 68(4) . . ?
C92 C104 C91 20(3) . . ?
C93 C104 C91 32(3) . . ?
C95 C104 C100 98(10) . . ?
C97 C104 C100 74(10) . . ?
C96 C104 C100 27(8) . . ?
C98 C104 C100 25(2) . . ?
C94 C104 C100 75(4) . . ?
C92 C104 C100 129(6) . . ?
C93 C104 C100 112(5) . . ?
C91 C104 C100 142(5) . . ?
C95 C104 C99 84(10) . . ?
C97 C104 C99 82(10) . . ?
C96 C104 C99 18(7) . . ?
C98 C104 C99 14(3) . . ?
C94 C104 C99 56(4) . . ?
C92 C104 C99 110(6) . . ?
C93 C104 C99 94(5) . . ?
C91 C104 C99 124(5) . . ?
C100 C104 C99 19(3) . . ?
C106 C105 C107 45(10) . . ?
C106 C105 C108 57(10) . . ?
C107 C105 C108 98(10) . . ?
C106 C105 C102 101(10) . . ?
C107 C105 C102 141(10) . . ?
C108 C105 C102 44(10) . . ?
C106 C105 C86 27(10) . . ?
C107 C105 C86 29(8) . . ?
C108 C105 C86 84(10) . . ?
C102 C105 C86 127(8) . . ?
C106 C105 C85 83(10) . . ?
C107 C105 C85 38(10) . . ?
C108 C105 C85 136(10) . . ?
C102 C105 C85 165(6) . . ?
C86 C105 C85 61(7) . . ?
C106 C105 C103 116(10) . . ?
C107 C105 C103 158(10) . . ?
C108 C105 C103 60(10) . . ?
C102 C105 C103 16(5) . . ?
C86 C105 C103 139(10) . . ?
C85 C105 C103 160(8) . . ?
C106 C105 C101 81(10) . . ?
C107 C105 C101 124(10) . . ?
C108 C105 C101 26(10) . . ?
C102 C105 C101 22(3) . . ?
C86 C105 C101 105(7) . . ?
C85 C105 C101 162(7) . . ?
C103 C105 C101 35(5) . . ?
C106 C105 C94 40(10) . . ?
C107 C105 C94 85(10) . . ?
C108 C105 C94 30(9) . . ?
C102 C105 C94 66(5) . . ?
C86 C105 C94 61(5) . . ?
C85 C105 C94 122(6) . . ?
C103 C105 C94 78(7) . . ?
C101 C105 C94 44(3) . . ?
C106 C105 C84 62(10) . . ?
C107 C105 C84 25(10) . . ?
C108 C105 C84 119(10) . . ?
C102 C105 C84 163(7) . . ?
C86 C105 C84 37(5) . . ?
C85 C105 C84 26(4) . . ?
C103 C105 C84 172(6) . . ?
C101 C105 C84 142(6) . . ?
C94 C105 C84 98(4) . . ?
C106 C105 C88 17(7) . . ?
C107 C105 C88 48(10) . . ?
C108 C105 C88 66(10) . . ?
C102 C105 C88 107(6) . . ?
C86 C105 C88 21(4) . . ?
C85 C105 C88 81(6) . . ?
C103 C105 C88 119(8) . . ?
C101 C105 C88 85(5) . . ?
C94 C105 C88 41(3) . . ?
C84 C105 C88 57(4) . . ?
C106 C105 C87 23(10) . . ?
C107 C105 C87 34(10) . . ?
C108 C105 C87 79(10) . . ?
C102 C105 C87 122(6) . . ?
C86 C105 C87 5(4) . . ?
C85 C105 C87 66(5) . . ?
C103 C105 C87 135(7) . . ?
C101 C105 C87 100(5) . . ?
C94 C105 C87 56(3) . . ?
C84 C105 C87 41(3) . . ?
C88 C105 C87 16(2) . . ?
C105 C106 C86 131(10) . . ?
C105 C106 C85 71(10) . . ?
C86 C106 C85 68(9) . . ?
C105 C106 C102 53(10) . . ?
C86 C106 C102 166(9) . . ?
C85 C106 C102 122(5) . . ?
C105 C106 C94 125(10) . . ?
C86 C106 C94 93(9) . . ?
C85 C106 C94 161(7) . . ?
C102 C106 C94 77(6) . . ?
C105 C106 C101 76(10) . . ?
C86 C106 C101 145(10) . . ?
C85 C106 C101 146(6) . . ?
C102 C106 C101 24(3) . . ?
C94 C106 C101 52(4) . . ?
C105 C106 C87 148(10) . . ?
C86 C106 C87 17(7) . . ?
C85 C106 C87 84(7) . . ?
C102 C106 C87 154(7) . . ?
C94 C106 C87 77(4) . . ?
C101 C106 C87 130(6) . . ?
C105 C106 C84 100(10) . . ?
C86 C106 C84 35(8) . . ?
C85 C106 C84 33(3) . . ?
C102 C106 C84 152(6) . . ?
C94 C106 C84 128(6) . . ?
C101 C106 C84 171(4) . . ?
C87 C106 C84 51(5) . . ?
C105 C106 C103 45(10) . . ?
C86 C106 C103 161(7) . . ?
C85 C106 C103 115(6) . . ?
C102 C106 C103 9(4) . . ?
C94 C106 C103 82(7) . . ?
C101 C106 C103 31(5) . . ?
C87 C106 C103 156(6) . . ?
C84 C106 C103 144(6) . . ?
C105 C106 C89 161(10) . . ?
C86 C106 C89 39(7) . . ?
C85 C106 C89 106(6) . . ?
C102 C106 C89 132(6) . . ?
C94 C106 C89 56(3) . . ?
C101 C106 C89 108(5) . . ?
C87 C106 C89 21.7(18) . . ?
C84 C106 C89 73(5) . . ?
C103 C106 C89 137(7) . . ?
C105 C107 C86 127(10) . . ?
C105 C107 C108 44(9) . . ?
C86 C107 C108 99(10) . . ?
C105 C107 C84 144(10) . . ?
C86 C107 C84 59(8) . . ?
C108 C107 C84 157(10) . . ?
C105 C107 C88 115(10) . . ?
C86 C107 C88 17(7) . . ?
C108 C107 C88 83(9) . . ?
C84 C107 C88 76(5) . . ?
C105 C107 C87 134(10) . . ?
C86 C107 C87 8(5) . . ?
C108 C107 C87 103(9) . . ?
C84 C107 C87 56(4) . . ?
C88 C107 C87 21(3) . . ?
C105 C107 C102 25(10) . . ?
C86 C107 C102 117(10) . . ?
C108 C107 C102 20(5) . . ?
C84 C107 C102 165(4) . . ?
C88 C107 C102 101(5) . . ?
C87 C107 C102 122(5) . . ?
C105 C107 C103 15(10) . . ?
C86 C107 C103 122(9) . . ?
C108 C107 C103 29(6) . . ?
C84 C107 C103 158(5) . . ?
C88 C107 C103 107(5) . . ?
C87 C107 C103 128(5) . . ?
C102 C107 C103 10(3) . . ?
C105 C107 C101 40(10) . . ?
C86 C107 C101 99(9) . . ?
C108 C107 C101 5(4) . . ?
C84 C107 C101 156(6) . . ?
C88 C107 C101 83(5) . . ?
C87 C107 C101 104(5) . . ?
C102 C107 C101 18(2) . . ?
C103 C107 C101 26(3) . . ?
C105 C107 C89 120(10) . . ?
C86 C107 C89 15(6) . . ?
C108 C107 C89 86(8) . . ?
C84 C107 C89 73(5) . . ?
C88 C107 C89 6(2) . . ?
C87 C107 C89 17(2) . . ?
C102 C107 C89 105(4) . . ?
C103 C107 C89 112(4) . . ?
C101 C107 C89 87(4) . . ?
C105 C108 C102 97(10) . . ?
C105 C108 C101 135(10) . . ?
C102 C108 C101 42(7) . . ?
C105 C108 C107 38(10) . . ?
C102 C108 C107 134(10) . . ?
C101 C108 C107 170(7) . . ?
C105 C108 C103 89(10) . . ?
C102 C108 C103 10(6) . . ?
C101 C108 C103 48(9) . . ?
C107 C108 C103 126(9) . . ?
C105 C108 C86 66(10) . . ?
C102 C108 C86 159(7) . . ?
C101 C108 C86 145(8) . . ?
C107 C108 C86 34(7) . . ?
C103 C108 C86 148(7) . . ?
C105 C108 C99 136(10) . . ?
C102 C108 C99 52(7) . . ?
C101 C108 C99 13(5) . . ?
C107 C108 C99 161(5) . . ?
C103 C108 C99 57(7) . . ?
C86 C108 C99 132(5) . . ?
C105 C108 C88 93(10) . . ?
C102 C108 C88 154(7) . . ?
C101 C108 C88 118(7) . . ?
C107 C108 C88 63(8) . . ?
C103 C108 C88 150(6) . . ?
C86 C108 C88 29(3) . . ?
C99 C108 C88 105(4) . . ?
C105 C108 C98 151(10) . . ?
C102 C108 C98 66(7) . . ?
C101 C108 C98 24(6) . . ?
C107 C108 C98 157(10) . . ?
C103 C108 C98 72(8) . . ?
C86 C108 C98 123(5) . . ?
C99 C108 C98 16(2) . . ?
C88 C108 C98 94(4) . . ?
C105 C108 C87 82(10) . . ?
C102 C108 C87 165(5) . . ?
C101 C108 C87 132(8) . . ?
C107 C108 C87 49(8) . . ?
C103 C108 C87 157(5) . . ?
C86 C108 C87 16(3) . . ?
C99 C108 C87 120(4) . . ?
C88 C108 C87 14(3) . . ?
C98 C108 C87 108(4) . . ?
C105 C108 C93 122(10) . . ?
C102 C108 C93 129(7) . . ?
C101 C108 C93 88(7) . . ?
C107 C108 C93 94(9) . . ?
C103 C108 C93 131(7) . . ?
C86 C108 C93 60(4) . . ?
C99 C108 C93 76(3) . . ?
C88 C108 C93 31(3) . . ?
C98 C108 C93 64(3) . . ?
C87 C108 C93 45(3) . . ?

loop_
_geom_bond_atom_site_label_1
_geom_bond_atom_site_label_2
_geom_bond_distance
_geom_bond_site_symmetry_2
_geom_bond_publ_flag
O1 C27 1.399(6) . ?
C1 C2 1.392(7) . ?
C1 C6 1.405(7) . ?
C1 C35 1.504(7) . ?
O2 C20 1.400(6) . ?
C2 C3 1.408(7) . ?
O3 C34 1.384(6) . ?
C3 C4 1.356(7) . ?
C3 C36 1.548(8) . ?
O4 C6 1.378(6) . ?
C4 C5 1.394(7) . ?
O5 C13 1.393(6) . ?
C5 C6 1.401(7) . ?
C5 C7 1.502(7) . ?
C7 C8 1.504(7) . ?
C8 C9 1.380(7) . ?
C8 C13 1.397(7) . ?
C9 C10 1.390(7) . ?
C10 C11 1.404(7) . ?
C10 C40 1.529(8) . ?
C11 C12 1.398(7) . ?
C12 C13 1.383(7) . ?
C12 C14 1.511(7) . ?
C14 C15 1.520(6) . ?
C15 C20 1.379(7) . ?
C15 C16 1.387(7) . ?
C16 C17 1.401(7) . ?
C17 C18 1.377(7) . ?
C17 C44 1.542(7) . ?
C18 C19 1.386(7) . ?
C19 C20 1.408(7) . ?
C19 C21 1.529(7) . ?
C21 C22 1.500(7) . ?
C22 C27 1.391(7) . ?
C22 C23 1.400(7) . ?
C23 C24 1.375(7) . ?
C24 C25 1.399(7) . ?
C24 C48 1.545(7) . ?
C25 C26 1.393(7) . ?
C26 C27 1.384(7) . ?
C26 C28 1.512(7) . ?
C28 C29 1.515(7) . ?
C29 C34 1.395(7) . ?
C29 C30 1.397(7) . ?
C30 C31 1.372(7) . ?
C31 C32 1.406(8) . ?
C31 C58 1.542(7) . ?
C32 C33 1.386(7) . ?
C33 C34 1.380(7) . ?
C33 C35 1.518(7) . ?
C36 C39 1.520(9) . ?
C36 C38 1.533(10) . ?
C36 C37 1.557(10) . ?
C40 C43 1.526(9) . ?
C40 C41 1.527(9) . ?
C40 C42 1.542(9) . ?
C44 C45 1.523(8) . ?
C44 C47 1.524(8) . ?
C44 C46 1.526(8) . ?
C48 C55 1.494(16) . ?
C48 C50 1.511(11) . ?
C48 C57 1.518(17) . ?
C48 C54 1.543(16) . ?
C48 C52 1.546(17) . ?
C48 C51 1.550(16) . ?
C48 C49 1.564(15) . ?
C48 C53 1.565(12) . ?
C48 C56 1.571(11) . ?
C58 C61 1.530(8) . ?
C58 C60 1.535(9) . ?
C58 C59 1.546(9) . ?
C62 C63 1.520(12) . ?
C63 C68 1.246(10) . ?
C63 C64 1.353(10) . ?
C64 C65 1.399(11) . ?
C65 C66 1.437(11) . ?
C66 C67 1.276(11) . ?
C67 C68 1.447(11) . ?
C80 C81 0.64(6) . ?
C80 C82 0.80(5) . ?
C80 C89 1.23(5) . ?
C80 C87 1.26(6) . ?
C80 C90 1.51(7) . ?
C80 C83 1.55(5) . ?
C80 C88 1.62(7) . ?
C81 C82 0.70(6) . ?
C81 C87 1.41(6) . ?
C81 C89 1.56(6) . ?
C81 C88 1.82(8) . ?
C81 C84 2.00(10) . ?
C82 C83 0.79(5) . ?
C82 C87 1.19(4) . ?
C82 C89 1.56(6) . ?
C82 C84 1.55(8) . ?
C82 C88 1.71(6) . ?
C82 C86 1.83(8) . ?
C83 C84 1.01(7) . ?
C83 C87 1.42(5) . ?
C83 C86 1.74(8) . ?
C83 C85 1.88(6) . ?
C83 C89 2.00(6) . ?
C84 C85 0.88(8) . ?
C84 C86 1.11(7) . ?
C84 C107 1.29(10) . ?
C84 C87 1.34(9) . ?
C84 C106 1.61(12) . ?
C84 C88 1.70(9) . ?
C84 C105 1.80(14) . ?
C84 C89 2.03(9) . ?
C85 C86 1.21(7) . ?
C85 C105 1.22(13) . ?
C85 C106 1.29(10) . ?
C85 C87 1.84(7) . ?
C86 C106 0.70(8) . ?
C86 C107 0.71(8) . ?
C86 C88 0.81(6) . ?
C86 C87 0.82(6) . ?
C86 C105 1.16(11) . ?
C86 C108 1.27(10) . ?
C86 C89 1.31(7) . ?
C86 C94 1.59(7) . ?
C86 C93 1.76(7) . ?
C87 C88 0.54(6) . ?
C87 C89 0.69(5) . ?
C87 C90 1.42(7) . ?
C87 C106 1.46(8) . ?
C87 C93 1.51(6) . ?
C87 C107 1.52(9) . ?
C88 C89 0.55(7) . ?
C88 C93 1.04(6) . ?
C88 C92 1.37(9) . ?
C88 C107 1.47(9) . ?
C88 C108 1.64(11) . ?
C88 C91 1.76(8) . ?
C88 C105 1.79(9) . ?
C89 C90 0.73(5) . ?
C89 C93 0.94(6) . ?
C89 C92 1.18(8) . ?
C89 C91 1.46(6) . ?
C89 C94 1.52(6) . ?
C89 C106 1.78(7) . ?
C90 C92 0.73(7) . ?
C90 C91 0.82(6) . ?
C90 C94 1.65(6) . ?
C90 C95 1.74(6) . ?
C91 C92 0.52(8) . ?
C91 C93 0.81(6) . ?
C91 C95 1.19(6) . ?
C91 C104 1.49(9) . ?
C91 C94 1.60(6) . ?
C91 C97 1.71(10) . ?
C91 C96 1.86(8) . ?
C92 C95 1.09(7) . ?
C92 C94 1.24(8) . ?
C92 C104 1.38(9) . ?
C92 C96 1.68(9) . ?
C92 C97 1.72(11) . ?
C93 C95 1.09(6) . ?
C93 C104 1.48(8) . ?
C93 C96 1.60(8) . ?
C93 C97 1.75(10) . ?
C93 C98 1.97(7) . ?
C93 C108 2.01(9) . ?
C94 C95 1.02(5) . ?
C94 C98 1.19(6) . ?
C94 C101 1.25(6) . ?
C94 C104 1.36(7) . ?
C94 C106 1.39(9) . ?
C94 C99 1.43(8) . ?
C94 C97 1.56(8) . ?
C95 C104 0.50(6) . ?
C95 C97 0.67(8) . ?
C95 C96 0.68(6) . ?
C95 C98 1.27(7) . ?
C95 C99 1.65(7) . ?
C95 C100 1.74(7) . ?
C95 C101 1.92(8) . ?
C96 C104 0.63(8) . ?
C96 C97 0.68(9) . ?
C96 C98 0.68(6) . ?
C96 C99 1.04(8) . ?
C96 C100 1.06(9) . ?
C96 C101 1.50(9) . ?
C97 C104 0.61(9) . ?
C97 C98 1.26(11) . ?
C97 C100 1.54(10) . ?
C97 C99 1.66(10) . ?
C98 C100 0.68(6) . ?
C98 C101 0.94(9) . ?
C98 C104 1.31(8) . ?
C98 C102 1.53(6) . ?
C98 C108 1.67(9) . ?
C98 C103 1.69(10) . ?
C99 C100 0.53(8) . ?
C99 C101 0.79(8) . ?
C99 C102 1.32(8) . ?
C99 C103 1.37(11) . ?
C99 C104 1.63(8) . ?
C99 C108 1.63(9) . ?
C100 C101 1.31(10) . ?
C100 C104 1.59(9) . ?
C100 C102 1.82(6) . ?
C100 C103 1.83(11) . ?
C101 C102 0.60(7) . ?
C101 C103 0.83(11) . ?
C101 C108 0.89(8) . ?
C101 C105 1.42(14) . ?
C101 C106 1.45(11) . ?
C101 C107 1.82(10) . ?
C102 C108 0.74(8) . ?
C102 C105 1.04(12) . ?
C102 C106 1.29(10) . ?
C102 C107 1.54(7) . ?
C103 C108 1.09(13) . ?
C103 C105 1.26(12) . ?
C103 C106 1.60(12) . ?
C103 C107 1.81(10) . ?
C105 C106 0.58(8) . ?
C105 C107 0.58(9) . ?
C105 C108 0.65(10) . ?
C107 C108 0.94(10) . ?
